data_7010784
loop_
_publ_author_name
'Adams, Harry'
'Morris, Michael J.'
'Mountford, Philip'
'Patel, Rushmiben'
'Spey, Sharon E.'

_publ_section_title
;
 A dimolybdenum complex with an alkyne ligand parallel to the
 metal--metal bond: synthesis, structure and cluster formation
 reactions of
 [Mo2(&#x00B5;-\h1,\h1-C2Ph2)(&#x00B5;-S)(&#x00B5;-SPri)2Cp2]
;
_journal_issue 18
_journal_name_full 'Journal of the Chemical Society, Dalton Transactions'
_journal_page_first 2601
_journal_paper_doi 10.1039/b103698j
_journal_year 2001
_chemical_formula_sum 'C27 H20 Mo2 O3 Ru S2'
_chemical_formula_weight 749.50
_chemical_name_systematic
; 
? 
;
_space_group_IT_number 15
_symmetry_cell_setting monoclinic
_symmetry_space_group_name_Hall '-C 2yc'
_symmetry_space_group_name_H-M 'C 1 2/c 1'
_atom_sites_solution_hydrogens geom
_atom_sites_solution_primary direct
_atom_sites_solution_secondary difmap
_audit_creation_method SHELXL-97
_cell_angle_alpha 90.00
_cell_angle_beta 113.969(3)
_cell_angle_gamma 90.00
_cell_formula_units_Z 16
_cell_length_a 34.187(6)
_cell_length_b 7.8516(13)
_cell_length_c 41.618(7)
_cell_measurement_reflns_used 49
_cell_measurement_temperature 150(2)
_cell_volume 10208(3)
_computing_cell_refinement 'Bruker SMART'
_computing_data_collection 'Bruker SMART'
_computing_data_reduction 'Bruker SHELXTL'
_computing_molecular_graphics 'Bruker SHELXTL'
_computing_publication_material 'Bruker SHELXTL'
_computing_structure_refinement 'SHELXL-97 (Sheldrick, 1997)'
_computing_structure_solution 'SHELXS-97 (Sheldrick, 1990)'
_diffrn_ambient_temperature 150(2)
_diffrn_measured_fraction_theta_full 0.965
_diffrn_measured_fraction_theta_max 0.965
_diffrn_measurement_device_type 'CCD area detector'
_diffrn_measurement_method 'phi and omega scans'
_diffrn_radiation_monochromator graphite
_diffrn_radiation_source 'fine-focus sealed tube'
_diffrn_radiation_type MoK\a
_diffrn_radiation_wavelength 0.71073
_diffrn_reflns_av_R_equivalents 0.1272
_diffrn_reflns_av_sigmaI/netI 0.1710
_diffrn_reflns_limit_h_max 45
_diffrn_reflns_limit_h_min -40
_diffrn_reflns_limit_k_max 10
_diffrn_reflns_limit_k_min -10
_diffrn_reflns_limit_l_max 39
_diffrn_reflns_limit_l_min -54
_diffrn_reflns_number 31674
_diffrn_reflns_theta_full 28.34
_diffrn_reflns_theta_max 28.34
_diffrn_reflns_theta_min 1.07
_exptl_absorpt_coefficient_mu 1.744
_exptl_absorpt_correction_T_max 0.9660
_exptl_absorpt_correction_T_min 0.6140
_exptl_absorpt_correction_type semi-empirical
_exptl_crystal_colour RED
_exptl_crystal_density_diffrn 1.951
_exptl_crystal_density_method 'not measured'
_exptl_crystal_description NEEDLE
_exptl_crystal_F_000 5856
_exptl_crystal_size_max 0.31
_exptl_crystal_size_mid 0.02
_exptl_crystal_size_min 0.02
_refine_diff_density_max 1.404
_refine_diff_density_min -1.597
_refine_diff_density_rms 0.201
_refine_ls_extinction_method none
_refine_ls_goodness_of_fit_ref 0.874
_refine_ls_hydrogen_treatment mixed
_refine_ls_matrix_type full
_refine_ls_number_parameters 631
_refine_ls_number_reflns 12319
_refine_ls_number_restraints 0
_refine_ls_restrained_S_all 0.874
_refine_ls_R_factor_all 0.1257
_refine_ls_R_factor_gt 0.0570
_refine_ls_shift/su_max 0.001
_refine_ls_shift/su_mean 0.000
_refine_ls_structure_factor_coef Fsqd
_refine_ls_weighting_details 'calc w=1/[\s^2^(Fo^2^)+(0.0250P)^2^+0.0000P] where P=(Fo^2^+2Fc^2^)/3'
_refine_ls_weighting_scheme calc
_refine_ls_wR_factor_gt 0.0945
_refine_ls_wR_factor_ref 0.1110
_reflns_number_gt 6840
_reflns_number_total 12319
_reflns_threshold_expression >2sigma(I)
_cod_data_source_file b103698j.txt
_cod_data_source_block ims37m
_cod_depositor_comments
;
The following automatic conversions were performed:
'_symmetry_cell_setting' value 'Monoclinic' changed to 'monoclinic'
according to '/home/saulius/struct/CIF-dictionaries/cif_core.dic'
dictionary named 'cif_core.dic' version 2.4.1 from 2010-06-29.

Automatic conversion script
Id: cif_fix_enum 1527 2010-12-29 10:47:43Z saulius 
;
_cod_original_sg_symbol_H-M C2/c
_cod_database_code 7010784

loop_
_symmetry_equiv_pos_as_xyz
'x, y, z'
'-x, y, -z+1/2'
'x+1/2, y+1/2, z'
'-x+1/2, y+1/2, -z+1/2'
'-x, -y, -z'
'x, -y, z-1/2'
'-x+1/2, -y+1/2, -z'
'x+1/2, -y+1/2, z-1/2'

loop_
_atom_site_label
_atom_site_type_symbol
_atom_site_fract_x
_atom_site_fract_y
_atom_site_fract_z
_atom_site_U_iso_or_equiv
_atom_site_adp_type
_atom_site_occupancy
_atom_site_symmetry_multiplicity
_atom_site_calc_flag
_atom_site_refinement_flags
_atom_site_disorder_assembly
_atom_site_disorder_group
Ru1 Ru 0.11730(2) 0.16712(7) 0.969416(17) 0.02363(16) Uani 1 1 d . . .
Mo1 Mo 0.170085(19) 0.04674(7) 0.934978(17) 0.01925(16) Uani 1 1 d . . .
Mo2 Mo 0.113546(19) 0.27285(7) 0.900612(17) 0.01802(15) Uani 1 1 d . . .
S1 S 0.16869(6) 0.3247(2) 0.95605(5) 0.0223(4) Uani 1 1 d . . .
S2 S 0.09547(6) 0.0017(2) 0.91654(5) 0.0212(4) Uani 1 1 d . . .
O1 O 0.1552(2) 0.3881(9) 1.03450(18) 0.062(2) Uani 1 1 d . . .
O2 O 0.13148(19) -0.1667(7) 1.01109(16) 0.0473(17) Uani 1 1 d . . .
O3 O 0.02463(19) 0.2552(8) 0.95381(16) 0.0474(17) Uani 1 1 d . . .
C1 C 0.1404(3) 0.3066(10) 1.0105(2) 0.038(2) Uani 1 1 d . . .
C2 C 0.1260(3) -0.0417(10) 0.9957(2) 0.031(2) Uani 1 1 d . . .
C3 C 0.0594(3) 0.2266(10) 0.9593(2) 0.0300(19) Uani 1 1 d . . .
C4 C 0.2161(3) -0.1125(9) 0.9838(3) 0.040(2) Uani 1 1 d . . .
H4A H 0.2171 -0.1069 1.0082 0.048 Uiso 1 1 calc R . .
C5 C 0.2418(3) -0.0175(10) 0.9710(2) 0.036(2) Uani 1 1 d . . .
H5A H 0.2643 0.0666 0.9848 0.044 Uiso 1 1 calc R . .
C6 C 0.2329(3) -0.0739(10) 0.9363(2) 0.036(2) Uani 1 1 d . . .
H6A H 0.2485 -0.0398 0.9215 0.043 Uiso 1 1 calc R . .
C7 C 0.2021(3) -0.2056(9) 0.9288(2) 0.038(2) Uani 1 1 d . . .
H7A H 0.1918 -0.2790 0.9073 0.045 Uiso 1 1 calc R . .
C8 C 0.1914(2) -0.2264(9) 0.9573(2) 0.034(2) Uani 1 1 d . . .
H8A H 0.1722 -0.3170 0.9597 0.041 Uiso 1 1 calc R . .
C9 C 0.0533(3) 0.4537(10) 0.8848(2) 0.039(2) Uani 1 1 d . . .
H9A H 0.0348 0.4672 0.8980 0.046 Uiso 1 1 calc R . .
C10 C 0.0460(2) 0.3421(9) 0.8569(2) 0.0265(19) Uani 1 1 d . . .
H10A H 0.0211 0.2629 0.8464 0.032 Uiso 1 1 calc R . .
C11 C 0.0773(3) 0.3740(9) 0.8437(2) 0.032(2) Uani 1 1 d . . .
H11A H 0.0781 0.3227 0.8220 0.038 Uiso 1 1 calc R . .
C12 C 0.1038(3) 0.5056(9) 0.8637(2) 0.035(2) Uani 1 1 d . . .
H12A H 0.1266 0.5645 0.8587 0.042 Uiso 1 1 calc R . .
C13 C 0.0891(3) 0.5533(10) 0.8892(2) 0.038(2) Uani 1 1 d . . .
H13A H 0.1001 0.6513 0.9058 0.046 Uiso 1 1 calc R . .
C14 C 0.1728(2) 0.2108(8) 0.89549(19) 0.0190(16) Uani 1 1 d . . .
C15 C 0.1421(2) 0.0944(8) 0.8778(2) 0.0240(18) Uani 1 1 d . . .
C16 C 0.2048(2) 0.3181(9) 0.8902(2) 0.0257(18) Uani 1 1 d . . .
C17 C 0.2416(2) 0.3765(9) 0.9175(2) 0.030(2) Uani 1 1 d . . .
H17A H 0.2470 0.3436 0.9408 0.036 Uiso 1 1 calc R . .
C18 C 0.2701(3) 0.4786(10) 0.9120(3) 0.040(2) Uani 1 1 d . . .
H18A H 0.2953 0.5133 0.9314 0.048 Uiso 1 1 calc R . .
C19 C 0.2632(3) 0.5326(11) 0.8789(3) 0.047(3) Uani 1 1 d . . .
H19A H 0.2826 0.6087 0.8753 0.056 Uiso 1 1 calc R . .
C20 C 0.2265(3) 0.4731(12) 0.8502(3) 0.056(3) Uani 1 1 d . . .
H20A H 0.2215 0.5052 0.8269 0.067 Uiso 1 1 calc R . .
C21 C 0.1982(3) 0.3689(11) 0.8564(2) 0.041(2) Uani 1 1 d . . .
H21A H 0.1734 0.3304 0.8371 0.049 Uiso 1 1 calc R . .
C22 C 0.1286(2) -0.0238(9) 0.8482(2) 0.0255(18) Uani 1 1 d . . .
C23 C 0.1579(3) -0.0921(9) 0.8368(2) 0.031(2) Uani 1 1 d . . .
H23A H 0.1872 -0.0613 0.8483 0.037 Uiso 1 1 calc R . .
C24 C 0.1450(3) -0.2055(10) 0.8087(2) 0.040(2) Uani 1 1 d . . .
H24A H 0.1659 -0.2559 0.8021 0.047 Uiso 1 1 calc R . .
C25 C 0.1033(3) -0.2452(10) 0.7907(2) 0.043(2) Uani 1 1 d . . .
H25A H 0.0948 -0.3194 0.7710 0.052 Uiso 1 1 calc R . .
C26 C 0.0732(3) -0.1773(9) 0.8012(2) 0.032(2) Uani 1 1 d . . .
H26A H 0.0439 -0.2068 0.7889 0.038 Uiso 1 1 calc R . .
C27 C 0.0852(2) -0.0657(8) 0.8296(2) 0.0255(18) Uani 1 1 d . . .
H27A H 0.0642 -0.0181 0.8364 0.031 Uiso 1 1 calc R . .
Ru1A Ru 0.052092(19) 0.28008(7) 0.069803(16) 0.02026(15) Uani 1 1 d . . .
Mo1A Mo 0.12472(2) 0.40924(7) 0.132203(17) 0.01848(15) Uani 1 1 d . . .
Mo2A Mo 0.072955(19) 0.19713(7) 0.142085(17) 0.01738(15) Uani 1 1 d . . .
S1A S 0.11387(6) 0.1307(2) 0.10956(5) 0.0210(4) Uani 1 1 d . . .
S2A S 0.05092(6) 0.4705(2) 0.11427(5) 0.0208(4) Uani 1 1 d . . .
O1A O 0.0574(2) 0.5663(7) 0.02120(17) 0.0480(17) Uani 1 1 d . . .
O2A O 0.05004(19) -0.0198(7) 0.02260(16) 0.0452(16) Uani 1 1 d . . .
O3A O -0.04419(17) 0.2722(7) 0.04906(15) 0.0380(15) Uani 1 1 d . . .
C1A C 0.0562(2) 0.4571(10) 0.0385(2) 0.030(2) Uani 1 1 d . . .
C2A C 0.0506(2) 0.0939(10) 0.0400(2) 0.0279(19) Uani 1 1 d . . .
C3A C -0.0084(3) 0.2717(9) 0.05624(19) 0.0246(18) Uani 1 1 d . . .
C4A C 0.1460(3) 0.6879(10) 0.1263(3) 0.050(3) Uani 1 1 d . . .
H4AA H 0.1279 0.7928 0.1211 0.060 Uiso 1 1 calc R . .
C5A C 0.1551(2) 0.5879(9) 0.1017(2) 0.031(2) Uani 1 1 d . . .
H5AA H 0.1434 0.6064 0.0757 0.037 Uiso 1 1 calc R . .
C6A C 0.1850(3) 0.4642(10) 0.1207(3) 0.038(2) Uani 1 1 d . . .
H6AA H 0.1989 0.3809 0.1104 0.046 Uiso 1 1 calc R . .
C7A C 0.1955(3) 0.4868(13) 0.1554(3) 0.056(3) Uani 1 1 d . . .
H7AA H 0.2191 0.4260 0.1748 0.067 Uiso 1 1 calc R . .
C8A C 0.1724(4) 0.6245(14) 0.1598(3) 0.065(4) Uani 1 1 d . . .
H8AA H 0.1766 0.6781 0.1827 0.078 Uiso 1 1 calc R . .
C9A C 0.0147(2) 0.0085(9) 0.1278(2) 0.030(2) Uani 1 1 d . . .
H9AA H -0.0074 -0.0162 0.1037 0.036 Uiso 1 1 calc R . .
C10A C 0.0116(3) 0.1321(9) 0.1519(2) 0.032(2) Uani 1 1 d . . .
H10B H -0.0132 0.2096 0.1477 0.038 Uiso 1 1 calc R . .
C11A C 0.0483(3) 0.1152(10) 0.1834(2) 0.035(2) Uani 1 1 d . . .
H11B H 0.0536 0.1764 0.2059 0.042 Uiso 1 1 calc R . .
C12A C 0.0729(3) -0.0183(9) 0.1793(2) 0.033(2) Uani 1 1 d . . .
H12B H 0.0989 -0.0677 0.1985 0.040 Uiso 1 1 calc R . .
C13A C 0.0526(2) -0.0840(9) 0.1459(2) 0.031(2) Uani 1 1 d . . .
H13B H 0.0620 -0.1863 0.1366 0.037 Uiso 1 1 calc R . .
C14A C 0.1386(2) 0.2531(8) 0.1778(2) 0.0218(17) Uani 1 1 d . . .
C15A C 0.1121(2) 0.3805(8) 0.17901(19) 0.0189(16) Uani 1 1 d . . .
C16A C 0.1720(2) 0.1439(8) 0.2020(2) 0.0220(17) Uani 1 1 d . . .
C17A C 0.2003(2) 0.0533(9) 0.1918(2) 0.0269(18) Uani 1 1 d . . .
H17B H 0.1991 0.0660 0.1687 0.032 Uiso 1 1 calc R . .
C18A C 0.2302(2) -0.0557(9) 0.2157(2) 0.0256(18) Uani 1 1 d . . .
H18B H 0.2490 -0.1185 0.2084 0.031 Uiso 1 1 calc R . .
C19A C 0.2333(2) -0.0748(9) 0.2494(2) 0.030(2) Uani 1 1 d . . .
H19B H 0.2541 -0.1491 0.2653 0.036 Uiso 1 1 calc R . .
C20A C 0.2061(2) 0.0149(9) 0.2598(2) 0.0281(19) Uani 1 1 d . . .
H20B H 0.2080 0.0032 0.2831 0.034 Uiso 1 1 calc R . .
C21A C 0.1757(2) 0.1225(9) 0.2364(2) 0.0273(19) Uani 1 1 d . . .
H21B H 0.1569 0.1832 0.2439 0.033 Uiso 1 1 calc R . .
C22A C 0.1076(2) 0.4984(8) 0.2050(2) 0.0216(17) Uani 1 1 d . . .
C23A C 0.1437(2) 0.5612(9) 0.2328(2) 0.0240(18) Uani 1 1 d . . .
H23B H 0.1714 0.5282 0.2348 0.029 Uiso 1 1 calc R . .
C24A C 0.1400(3) 0.6711(9) 0.2576(2) 0.030(2) Uani 1 1 d . . .
H24B H 0.1650 0.7135 0.2761 0.037 Uiso 1 1 calc R . .
C25A C 0.1001(3) 0.7188(9) 0.2553(2) 0.035(2) Uani 1 1 d . . .
H25B H 0.0976 0.7928 0.2723 0.042 Uiso 1 1 calc R . .
C26A C 0.0641(3) 0.6582(9) 0.2280(2) 0.034(2) Uani 1 1 d . . .
H26B H 0.0366 0.6909 0.2264 0.041 Uiso 1 1 calc R . .
C27A C 0.0675(3) 0.5498(8) 0.2029(2) 0.0265(19) Uani 1 1 d . . .
H27B H 0.0423 0.5102 0.1841 0.032 Uiso 1 1 calc R . .

loop_
_atom_site_aniso_label
_atom_site_aniso_U_11
_atom_site_aniso_U_22
_atom_site_aniso_U_33
_atom_site_aniso_U_23
_atom_site_aniso_U_13
_atom_site_aniso_U_12
Ru1 0.0246(3) 0.0226(3) 0.0189(3) -0.0004(3) 0.0039(3) 0.0004(3)
Mo1 0.0184(3) 0.0128(3) 0.0193(4) -0.0008(3) 0.0001(3) 0.0012(2)
Mo2 0.0186(3) 0.0123(3) 0.0179(3) 0.0010(3) 0.0020(3) 0.0009(2)
S1 0.0210(10) 0.0159(8) 0.0211(10) -0.0015(7) -0.0007(9) -0.0006(7)
S2 0.0202(9) 0.0166(8) 0.0197(10) 0.0005(7) 0.0007(9) -0.0005(7)
O1 0.065(5) 0.082(5) 0.038(4) -0.032(4) 0.019(4) -0.019(4)
O2 0.054(4) 0.036(3) 0.040(4) 0.020(3) 0.008(3) -0.001(3)
O3 0.036(4) 0.068(4) 0.038(4) 0.012(3) 0.015(3) 0.010(3)
C1 0.040(5) 0.036(5) 0.037(6) -0.012(4) 0.014(5) -0.010(4)
C2 0.033(5) 0.034(4) 0.019(5) 0.002(4) 0.003(4) -0.007(4)
C3 0.037(5) 0.032(4) 0.020(4) 0.003(4) 0.009(4) 0.000(4)
C4 0.035(5) 0.025(4) 0.041(6) 0.006(4) -0.003(5) 0.020(4)
C5 0.025(5) 0.026(4) 0.041(6) -0.001(4) -0.004(4) 0.007(3)
C6 0.031(5) 0.036(5) 0.038(6) 0.003(4) 0.012(4) 0.016(4)
C7 0.042(5) 0.018(4) 0.039(6) -0.008(4) 0.001(5) 0.012(4)
C8 0.027(4) 0.018(4) 0.043(6) 0.015(4) 0.001(4) 0.009(3)
C9 0.038(5) 0.035(5) 0.044(6) 0.018(4) 0.017(5) 0.026(4)
C10 0.011(4) 0.024(4) 0.033(5) 0.013(4) -0.003(4) 0.001(3)
C11 0.038(5) 0.028(4) 0.019(4) 0.013(3) 0.001(4) 0.011(4)
C12 0.034(5) 0.023(4) 0.039(6) 0.018(4) 0.006(5) 0.001(3)
C13 0.043(5) 0.022(4) 0.031(5) 0.008(4) -0.005(4) 0.017(4)
C14 0.023(4) 0.017(3) 0.016(4) 0.003(3) 0.008(3) 0.002(3)
C15 0.032(4) 0.018(4) 0.017(4) 0.006(3) 0.005(4) 0.002(3)
C16 0.025(4) 0.021(4) 0.029(5) -0.001(3) 0.009(4) -0.001(3)
C17 0.027(4) 0.030(4) 0.028(5) 0.002(4) 0.006(4) -0.003(3)
C18 0.035(5) 0.042(5) 0.043(6) -0.010(4) 0.017(5) -0.015(4)
C19 0.045(6) 0.040(5) 0.069(8) -0.012(5) 0.036(6) -0.021(4)
C20 0.056(7) 0.061(6) 0.057(7) 0.024(6) 0.028(6) 0.002(5)
C21 0.027(5) 0.053(6) 0.038(6) 0.010(5) 0.008(4) -0.011(4)
C22 0.034(5) 0.018(4) 0.021(4) 0.002(3) 0.008(4) 0.004(3)
C23 0.037(5) 0.026(4) 0.028(5) 0.001(4) 0.012(4) 0.000(4)
C24 0.065(6) 0.036(5) 0.023(5) 0.000(4) 0.023(5) 0.007(5)
C25 0.080(7) 0.022(4) 0.023(5) 0.001(4) 0.017(5) -0.004(4)
C26 0.041(5) 0.027(4) 0.022(5) -0.001(3) 0.006(4) -0.008(4)
C27 0.022(4) 0.018(4) 0.030(5) 0.000(3) 0.003(4) 0.000(3)
Ru1A 0.0226(3) 0.0160(3) 0.0162(3) 0.0010(2) 0.0017(3) -0.0016(2)
Mo1A 0.0203(3) 0.0133(3) 0.0172(4) -0.0007(2) 0.0028(3) -0.0032(2)
Mo2A 0.0177(3) 0.0122(3) 0.0168(3) 0.0014(2) 0.0014(3) -0.0009(2)
S1A 0.0232(10) 0.0163(8) 0.0181(10) -0.0007(7) 0.0029(9) 0.0022(7)
S2A 0.0240(10) 0.0148(8) 0.0183(10) 0.0020(7) 0.0032(9) 0.0016(7)
O1A 0.058(4) 0.043(4) 0.039(4) 0.022(3) 0.016(4) 0.000(3)
O2A 0.055(4) 0.040(3) 0.036(4) -0.016(3) 0.015(3) -0.003(3)
O3A 0.024(3) 0.052(4) 0.031(4) 0.006(3) 0.003(3) -0.001(3)
C1A 0.023(4) 0.033(4) 0.022(5) -0.008(4) -0.002(4) -0.001(3)
C2A 0.026(4) 0.032(4) 0.018(4) 0.010(4) 0.001(4) -0.001(3)
C3A 0.033(5) 0.021(4) 0.015(4) 0.001(3) 0.004(4) -0.002(3)
C4A 0.063(7) 0.014(4) 0.090(9) -0.002(5) 0.050(7) -0.011(4)
C5A 0.035(5) 0.030(4) 0.024(5) 0.002(4) 0.008(4) -0.013(4)
C6A 0.025(5) 0.040(5) 0.051(6) -0.009(5) 0.016(5) -0.012(4)
C7A 0.036(6) 0.067(7) 0.040(7) 0.019(5) -0.010(5) -0.023(5)
C8A 0.102(9) 0.066(7) 0.058(8) -0.048(6) 0.064(8) -0.070(7)
C9A 0.026(4) 0.027(4) 0.029(5) 0.001(4) 0.003(4) -0.016(3)
C10A 0.029(5) 0.022(4) 0.052(6) 0.011(4) 0.023(5) 0.001(3)
C11A 0.053(6) 0.027(4) 0.023(5) -0.001(4) 0.014(5) -0.016(4)
C12A 0.030(5) 0.028(4) 0.031(5) 0.015(4) 0.002(4) -0.012(4)
C13A 0.035(5) 0.012(4) 0.051(6) -0.002(4) 0.022(5) -0.005(3)
C14A 0.018(4) 0.021(4) 0.026(4) -0.002(3) 0.008(3) -0.011(3)
C15A 0.022(4) 0.014(3) 0.016(4) 0.006(3) 0.002(3) 0.001(3)
C16A 0.020(4) 0.018(4) 0.022(4) 0.003(3) 0.002(4) -0.003(3)
C17A 0.025(4) 0.027(4) 0.022(4) -0.006(3) 0.002(4) -0.001(3)
C18A 0.019(4) 0.027(4) 0.023(5) -0.005(3) 0.000(4) 0.006(3)
C19A 0.018(4) 0.028(4) 0.030(5) 0.015(4) -0.004(4) 0.005(3)
C20A 0.029(4) 0.032(4) 0.016(4) 0.007(3) 0.003(4) 0.004(3)
C21A 0.020(4) 0.030(4) 0.030(5) 0.002(4) 0.008(4) 0.000(3)
C22A 0.026(4) 0.013(3) 0.018(4) 0.005(3) 0.002(4) -0.001(3)
C23A 0.023(4) 0.024(4) 0.021(4) 0.003(3) 0.004(4) -0.002(3)
C24A 0.049(5) 0.022(4) 0.018(4) -0.001(3) 0.011(4) -0.012(4)
C25A 0.070(6) 0.022(4) 0.017(4) -0.002(3) 0.021(5) -0.005(4)
C26A 0.046(5) 0.023(4) 0.036(5) 0.008(4) 0.019(5) 0.012(4)
C27A 0.039(5) 0.018(4) 0.018(4) 0.007(3) 0.006(4) 0.002(3)

loop_
_atom_type_symbol
_atom_type_description
_atom_type_scat_dispersion_real
_atom_type_scat_dispersion_imag
_atom_type_scat_source
C C 0.0033 0.0016 'International Tables Vol C Tables 4.2.6.8 and 6.1.1.4'
H H 0.0000 0.0000 'International Tables Vol C Tables 4.2.6.8 and 6.1.1.4'
O O 0.0106 0.0060 'International Tables Vol C Tables 4.2.6.8 and 6.1.1.4'
S S 0.1246 0.1234 'International Tables Vol C Tables 4.2.6.8 and 6.1.1.4'
Mo Mo -1.6832 0.6857 'International Tables Vol C Tables 4.2.6.8 and 6.1.1.4'
Ru Ru -1.2594 0.8363 'International Tables Vol C Tables 4.2.6.8 and 6.1.1.4'

loop_
_geom_angle_atom_site_label_1
_geom_angle_atom_site_label_2
_geom_angle_atom_site_label_3
_geom_angle
_geom_angle_site_symmetry_1
_geom_angle_site_symmetry_3
_geom_angle_publ_flag
C3 Ru1 C1 94.1(4) . . ?
C3 Ru1 C2 103.9(3) . . ?
C1 Ru1 C2 93.9(4) . . ?
C3 Ru1 S1 128.1(2) . . ?
C1 Ru1 S1 80.6(3) . . ?
C2 Ru1 S1 127.9(3) . . ?
C3 Ru1 S2 91.3(2) . . ?
C1 Ru1 S2 173.3(3) . . ?
C2 Ru1 S2 88.8(2) . . ?
S1 Ru1 S2 92.92(7) . . ?
C3 Ru1 Mo1 140.8(2) . . ?
C1 Ru1 Mo1 121.2(3) . . ?
C2 Ru1 Mo1 91.1(3) . . ?
S1 Ru1 Mo1 52.15(5) . . ?
S2 Ru1 Mo1 52.44(5) . . ?
C3 Ru1 Mo2 94.9(2) . . ?
C1 Ru1 Mo2 123.4(3) . . ?
C2 Ru1 Mo2 136.9(3) . . ?
S1 Ru1 Mo2 51.07(5) . . ?
S2 Ru1 Mo2 51.96(5) . . ?
Mo1 Ru1 Mo2 52.79(2) . . ?
C14 Mo1 C15 36.6(3) . . ?
C14 Mo1 C6 86.3(3) . . ?
C15 Mo1 C6 95.0(3) . . ?
C14 Mo1 C7 105.1(3) . . ?
C15 Mo1 C7 92.5(3) . . ?
C6 Mo1 C7 35.4(3) . . ?
C14 Mo1 C8 139.7(3) . . ?
C15 Mo1 C8 120.9(3) . . ?
C6 Mo1 C8 58.7(3) . . ?
C7 Mo1 C8 34.6(3) . . ?
C14 Mo1 C5 105.2(3) . . ?
C15 Mo1 C5 127.4(3) . . ?
C6 Mo1 C5 35.4(3) . . ?
C7 Mo1 C5 58.2(3) . . ?
C8 Mo1 C5 58.2(3) . . ?
C14 Mo1 S1 74.94(19) . . ?
C15 Mo1 S1 100.28(19) . . ?
C6 Mo1 S1 121.7(2) . . ?
C7 Mo1 S1 155.5(2) . . ?
C8 Mo1 S1 138.8(2) . . ?
C5 Mo1 S1 97.7(2) . . ?
C14 Mo1 C4 140.0(3) . . ?
C15 Mo1 C4 149.8(3) . . ?
C6 Mo1 C4 58.6(3) . . ?
C7 Mo1 C4 57.7(3) . . ?
C8 Mo1 C4 34.8(3) . . ?
C5 Mo1 C4 34.9(3) . . ?
S1 Mo1 C4 106.1(2) . . ?
C14 Mo1 S2 102.69(19) . . ?
C15 Mo1 S2 74.8(2) . . ?
C6 Mo1 S2 143.8(2) . . ?
C7 Mo1 S2 109.2(2) . . ?
C8 Mo1 S2 96.5(2) . . ?
C5 Mo1 S2 151.6(2) . . ?
S1 Mo1 S2 94.40(6) . . ?
C4 Mo1 S2 116.9(2) . . ?
C14 Mo1 Mo2 54.00(18) . . ?
C15 Mo1 Mo2 52.24(19) . . ?
C6 Mo1 Mo2 140.2(2) . . ?
C7 Mo1 Mo2 143.4(2) . . ?
C8 Mo1 Mo2 153.3(2) . . ?
C5 Mo1 Mo2 148.4(2) . . ?
S1 Mo1 Mo2 56.44(5) . . ?
C4 Mo1 Mo2 157.9(2) . . ?
S2 Mo1 Mo2 57.29(5) . . ?
C14 Mo1 Ru1 114.82(19) . . ?
C15 Mo1 Ru1 113.3(2) . . ?
C6 Mo1 Ru1 151.6(2) . . ?
C7 Mo1 Ru1 138.7(2) . . ?
C8 Mo1 Ru1 105.1(2) . . ?
C5 Mo1 Ru1 117.0(2) . . ?
S1 Mo1 Ru1 53.17(5) . . ?
C4 Mo1 Ru1 94.4(2) . . ?
S2 Mo1 Ru1 53.25(5) . . ?
Mo2 Mo1 Ru1 64.63(3) . . ?
C15 Mo2 C14 36.7(3) . . ?
C15 Mo2 C11 85.6(3) . . ?
C14 Mo2 C11 96.3(3) . . ?
C15 Mo2 C12 101.1(3) . . ?
C14 Mo2 C12 90.1(3) . . ?
C11 Mo2 C12 35.2(3) . . ?
C15 Mo2 C13 135.9(3) . . ?
C14 Mo2 C13 117.5(3) . . ?
C11 Mo2 C13 58.0(3) . . ?
C12 Mo2 C13 34.8(3) . . ?
C15 Mo2 S1 102.7(2) . . ?
C14 Mo2 S1 74.18(19) . . ?
C11 Mo2 S1 145.7(2) . . ?
C12 Mo2 S1 110.8(2) . . ?
C13 Mo2 S1 96.6(2) . . ?
C15 Mo2 C10 106.9(3) . . ?
C14 Mo2 C10 129.6(3) . . ?
C11 Mo2 C10 35.1(3) . . ?
C12 Mo2 C10 58.3(3) . . ?
C13 Mo2 C10 57.7(3) . . ?
S1 Mo2 C10 149.9(2) . . ?
C15 Mo2 C9 140.7(3) . . ?
C14 Mo2 C9 147.9(3) . . ?
C11 Mo2 C9 57.7(3) . . ?
C12 Mo2 C9 57.8(3) . . ?
C13 Mo2 C9 34.7(3) . . ?
S1 Mo2 C9 115.5(2) . . ?
C10 Mo2 C9 34.4(3) . . ?
C15 Mo2 S2 75.8(2) . . ?
C14 Mo2 S2 100.59(18) . . ?
C11 Mo2 S2 119.9(2) . . ?
C12 Mo2 S2 154.5(2) . . ?
C13 Mo2 S2 141.9(3) . . ?
S1 Mo2 S2 94.41(7) . . ?
C10 Mo2 S2 97.91(18) . . ?
C9 Mo2 S2 108.6(2) . . ?
C15 Mo2 Mo1 54.66(19) . . ?
C14 Mo2 Mo1 51.99(18) . . ?
C11 Mo2 Mo1 140.2(2) . . ?
C12 Mo2 Mo1 141.3(2) . . ?
C13 Mo2 Mo1 152.3(2) . . ?
S1 Mo2 Mo1 56.90(5) . . ?
C10 Mo2 Mo1 149.94(18) . . ?
C9 Mo2 Mo1 159.6(2) . . ?
S2 Mo2 Mo1 56.86(5) . . ?
C15 Mo2 Ru1 113.61(19) . . ?
C14 Mo2 Ru1 111.03(18) . . ?
C11 Mo2 Ru1 152.4(2) . . ?
C12 Mo2 Ru1 143.7(2) . . ?
C13 Mo2 Ru1 109.7(2) . . ?
S1 Mo2 Ru1 52.44(5) . . ?
C10 Mo2 Ru1 117.4(2) . . ?
C9 Mo2 Ru1 97.5(2) . . ?
S2 Mo2 Ru1 52.38(5) . . ?
Mo1 Mo2 Ru1 62.58(2) . . ?
Mo2 S1 Mo1 66.65(5) . . ?
Mo2 S1 Ru1 76.49(6) . . ?
Mo1 S1 Ru1 74.68(5) . . ?
Mo1 S2 Mo2 65.85(5) . . ?
Mo1 S2 Ru1 74.31(6) . . ?
Mo2 S2 Ru1 75.66(6) . . ?
O1 C1 Ru1 177.8(9) . . ?
O2 C2 Ru1 179.1(9) . . ?
O3 C3 Ru1 177.0(7) . . ?
C8 C4 C5 107.8(9) . . ?
C8 C4 Mo1 71.5(4) . . ?
C5 C4 Mo1 72.2(5) . . ?
C4 C5 C6 108.1(8) . . ?
C4 C5 Mo1 73.0(4) . . ?
C6 C5 Mo1 71.4(5) . . ?
C7 C6 C5 106.5(8) . . ?
C7 C6 Mo1 72.4(4) . . ?
C5 C6 Mo1 73.2(5) . . ?
C8 C7 C6 109.1(8) . . ?
C8 C7 Mo1 72.9(4) . . ?
C6 C7 Mo1 72.2(4) . . ?
C7 C8 C4 108.4(8) . . ?
C7 C8 Mo1 72.5(4) . . ?
C4 C8 Mo1 73.6(4) . . ?
C10 C9 C13 108.2(8) . . ?
C10 C9 Mo2 72.3(4) . . ?
C13 C9 Mo2 71.5(4) . . ?
C9 C10 C11 107.7(7) . . ?
C9 C10 Mo2 73.3(4) . . ?
C11 C10 Mo2 71.3(4) . . ?
C12 C11 C10 108.0(8) . . ?
C12 C11 Mo2 72.5(4) . . ?
C10 C11 Mo2 73.6(4) . . ?
C13 C12 C11 107.7(8) . . ?
C13 C12 Mo2 73.1(5) . . ?
C11 C12 Mo2 72.3(4) . . ?
C12 C13 C9 108.4(8) . . ?
C12 C13 Mo2 72.1(4) . . ?
C9 C13 Mo2 73.8(4) . . ?
C15 C14 C16 139.8(7) . . ?
C15 C14 Mo1 75.1(4) . . ?
C16 C14 Mo1 137.3(5) . . ?
C15 C14 Mo2 70.1(4) . . ?
C16 C14 Mo2 131.8(5) . . ?
Mo1 C14 Mo2 74.0(2) . . ?
C14 C15 C22 142.5(8) . . ?
C14 C15 Mo2 73.2(4) . . ?
C22 C15 Mo2 138.2(5) . . ?
C14 C15 Mo1 68.3(4) . . ?
C22 C15 Mo1 130.8(5) . . ?
Mo2 C15 Mo1 73.1(2) . . ?
C17 C16 C21 117.0(8) . . ?
C17 C16 C14 123.5(7) . . ?
C21 C16 C14 119.5(7) . . ?
C18 C17 C16 122.3(8) . . ?
C17 C18 C19 120.9(8) . . ?
C18 C19 C20 118.6(8) . . ?
C21 C20 C19 119.4(10) . . ?
C20 C21 C16 121.7(9) . . ?
C23 C22 C27 118.2(7) . . ?
C23 C22 C15 120.7(7) . . ?
C27 C22 C15 121.0(7) . . ?
C22 C23 C24 120.6(8) . . ?
C25 C24 C23 121.1(9) . . ?
C24 C25 C26 119.5(8) . . ?
C25 C26 C27 120.6(8) . . ?
C26 C27 C22 119.8(8) . . ?
C2A Ru1A C3A 92.4(3) . . ?
C2A Ru1A C1A 95.9(3) . . ?
C3A Ru1A C1A 101.0(3) . . ?
C2A Ru1A S2A 168.3(2) . . ?
C3A Ru1A S2A 83.9(2) . . ?
C1A Ru1A S2A 95.7(2) . . ?
C2A Ru1A S1A 81.8(2) . . ?
C3A Ru1A S1A 137.1(2) . . ?
C1A Ru1A S1A 121.9(2) . . ?
S2A Ru1A S1A 93.37(7) . . ?
C2A Ru1A Mo2A 116.0(2) . . ?
C3A Ru1A Mo2A 94.6(2) . . ?
C1A Ru1A Mo2A 143.9(2) . . ?
S2A Ru1A Mo2A 53.57(5) . . ?
S1A Ru1A Mo2A 52.47(5) . . ?
C2A Ru1A Mo1A 128.9(2) . . ?
C3A Ru1A Mo1A 134.0(2) . . ?
C1A Ru1A Mo1A 94.5(2) . . ?
S2A Ru1A Mo1A 51.44(5) . . ?
S1A Ru1A Mo1A 50.90(4) . . ?
Mo2A Ru1A Mo1A 52.65(2) . . ?
C14A Mo1A C15A 36.9(2) . . ?
C14A Mo1A C7A 87.9(3) . . ?
C15A Mo1A C7A 102.2(3) . . ?
C14A Mo1A C8A 97.0(4) . . ?
C15A Mo1A C8A 89.3(3) . . ?
C7A Mo1A C8A 35.3(4) . . ?
C14A Mo1A C6A 113.0(3) . . ?
C15A Mo1A C6A 135.8(3) . . ?
C7A Mo1A C6A 33.9(3) . . ?
C8A Mo1A C6A 57.5(3) . . ?
C14A Mo1A C4A 131.2(3) . . ?
C15A Mo1A C4A 111.9(3) . . ?
C7A Mo1A C4A 58.5(3) . . ?
C8A Mo1A C4A 35.2(4) . . ?
C6A Mo1A C4A 58.0(3) . . ?
C14A Mo1A S1A 76.42(19) . . ?
C15A Mo1A S1A 101.92(18) . . ?
C7A Mo1A S1A 112.6(3) . . ?
C8A Mo1A S1A 147.8(3) . . ?
C6A Mo1A S1A 95.6(2) . . ?
C4A Mo1A S1A 146.0(3) . . ?
C14A Mo1A S2A 102.68(19) . . ?
C15A Mo1A S2A 74.28(18) . . ?
C7A Mo1A S2A 152.2(3) . . ?
C8A Mo1A S2A 117.1(3) . . ?
C6A Mo1A S2A 144.3(2) . . ?
C4A Mo1A S2A 96.5(2) . . ?
S1A Mo1A S2A 95.05(6) . . ?
C14A Mo1A C5A 144.7(3) . . ?
C15A Mo1A C5A 145.5(3) . . ?
C7A Mo1A C5A 57.1(3) . . ?
C8A Mo1A C5A 57.5(3) . . ?
C6A Mo1A C5A 34.3(3) . . ?
C4A Mo1A C5A 34.8(3) . . ?
S1A Mo1A C5A 111.4(2) . . ?
S2A Mo1A C5A 110.5(2) . . ?
C14A Mo1A Mo2A 53.85(17) . . ?
C15A Mo1A Mo2A 52.48(18) . . ?
C7A Mo1A Mo2A 141.1(2) . . ?
C8A Mo1A Mo2A 141.8(3) . . ?
C6A Mo1A Mo2A 150.5(2) . . ?
C4A Mo1A Mo2A 151.5(2) . . ?
S1A Mo1A Mo2A 57.10(5) . . ?
S2A Mo1A Mo2A 58.03(5) . . ?
C5A Mo1A Mo2A 159.36(19) . . ?
C14A Mo1A Ru1A 112.79(17) . . ?
C15A Mo1A Ru1A 110.53(18) . . ?
C7A Mo1A Ru1A 146.0(3) . . ?
C8A Mo1A Ru1A 149.6(3) . . ?
C6A Mo1A Ru1A 112.3(2) . . ?
C4A Mo1A Ru1A 114.4(3) . . ?
S1A Mo1A Ru1A 52.24(5) . . ?
S2A Mo1A Ru1A 52.06(5) . . ?
C5A Mo1A Ru1A 97.26(19) . . ?
Mo2A Mo1A Ru1A 62.10(2) . . ?
C15A Mo2A C14A 36.9(2) . . ?
C15A Mo2A C11A 87.9(3) . . ?
C14A Mo2A C11A 97.9(3) . . ?
C15A Mo2A C12A 100.5(3) . . ?
C14A Mo2A C12A 88.3(3) . . ?
C11A Mo2A C12A 35.5(3) . . ?
C15A Mo2A C13A 134.8(3) . . ?
C14A Mo2A C13A 113.4(3) . . ?
C11A Mo2A C13A 58.3(3) . . ?
C12A Mo2A C13A 34.6(3) . . ?
C15A Mo2A C10A 111.3(3) . . ?
C14A Mo2A C10A 132.2(3) . . ?
C11A Mo2A C10A 35.2(3) . . ?
C12A Mo2A C10A 58.5(3) . . ?
C13A Mo2A C10A 58.1(3) . . ?
C15A Mo2A C9A 145.5(3) . . ?
C14A Mo2A C9A 146.2(3) . . ?
C11A Mo2A C9A 58.8(3) . . ?
C12A Mo2A C9A 58.3(3) . . ?
C13A Mo2A C9A 34.8(2) . . ?
C10A Mo2A C9A 35.4(3) . . ?
C15A Mo2A S1A 102.6(2) . . ?
C14A Mo2A S1A 75.5(2) . . ?
C11A Mo2A S1A 148.2(2) . . ?
C12A Mo2A S1A 112.8(2) . . ?
C13A Mo2A S1A 95.3(2) . . ?
C10A Mo2A S1A 145.9(2) . . ?
C9A Mo2A S1A 110.7(2) . . ?
C15A Mo2A S2A 74.16(18) . . ?
C14A Mo2A S2A 100.52(19) . . ?
C11A Mo2A S2A 118.1(2) . . ?
C12A Mo2A S2A 153.5(2) . . ?
C13A Mo2A S2A 146.0(2) . . ?
C10A Mo2A S2A 98.64(19) . . ?
C9A Mo2A S2A 111.8(2) . . ?
S1A Mo2A S2A 93.64(7) . . ?
C15A Mo2A Mo1A 53.8(2) . . ?
C14A Mo2A Mo1A 52.73(19) . . ?
C11A Mo2A Mo1A 141.7(2) . . ?
C12A Mo2A Mo1A 140.5(2) . . ?
C13A Mo2A Mo1A 149.5(2) . . ?
C10A Mo2A Mo1A 152.35(18) . . ?
C9A Mo2A Mo1A 158.3(2) . . ?
S1A Mo2A Mo1A 56.51(5) . . ?
S2A Mo2A Mo1A 56.61(5) . . ?
C15A Mo2A Ru1A 114.70(19) . . ?
C14A Mo2A Ru1A 114.7(2) . . ?
C11A Mo2A Ru1A 147.0(2) . . ?
C12A Mo2A Ru1A 143.8(2) . . ?
C13A Mo2A Ru1A 109.3(2) . . ?
C10A Mo2A Ru1A 111.8(2) . . ?
C9A Mo2A Ru1A 93.1(2) . . ?
S1A Mo2A Ru1A 53.37(5) . . ?
S2A Mo2A Ru1A 53.01(5) . . ?
Mo1A Mo2A Ru1A 65.25(2) . . ?
Mo1A S1A Mo2A 66.38(5) . . ?
Mo1A S1A Ru1A 76.86(5) . . ?
Mo2A S1A Ru1A 74.16(6) . . ?
Mo1A S2A Ru1A 76.50(6) . . ?
Mo1A S2A Mo2A 65.36(5) . . ?
Ru1A S2A Mo2A 73.42(5) . . ?
O1A C1A Ru1A 175.8(8) . . ?
O2A C2A Ru1A 178.8(8) . . ?
O3A C3A Ru1A 177.3(7) . . ?
C8A C4A C5A 106.1(8) . . ?
C8A C4A Mo1A 70.6(5) . . ?
C5A C4A Mo1A 74.2(4) . . ?
C6A C5A C4A 107.6(8) . . ?
C6A C5A Mo1A 70.7(5) . . ?
C4A C5A Mo1A 71.0(5) . . ?
C7A C6A C5A 109.1(9) . . ?
C7A C6A Mo1A 71.2(6) . . ?
C5A C6A Mo1A 74.9(5) . . ?
C6A C7A C8A 108.8(9) . . ?
C6A C7A Mo1A 74.8(5) . . ?
C8A C7A Mo1A 72.8(5) . . ?
C7A C8A C4A 108.4(9) . . ?
C7A C8A Mo1A 72.0(5) . . ?
C4A C8A Mo1A 74.2(5) . . ?
C13A C9A C10A 106.9(7) . . ?
C13A C9A Mo2A 71.9(4) . . ?
C10A C9A Mo2A 72.1(4) . . ?
C11A C10A C9A 107.4(7) . . ?
C11A C10A Mo2A 70.3(5) . . ?
C9A C10A Mo2A 72.6(4) . . ?
C12A C11A C10A 108.1(8) . . ?
C12A C11A Mo2A 72.3(5) . . ?
C10A C11A Mo2A 74.6(5) . . ?
C13A C12A C11A 108.7(7) . . ?
C13A C12A Mo2A 74.4(5) . . ?
C11A C12A Mo2A 72.2(4) . . ?
C12A C13A C9A 108.8(7) . . ?
C12A C13A Mo2A 70.9(4) . . ?
C9A C13A Mo2A 73.2(4) . . ?
C15A C14A C16A 138.8(7) . . ?
C15A C14A Mo1A 72.7(4) . . ?
C16A C14A Mo1A 141.2(6) . . ?
C15A C14A Mo2A 69.9(4) . . ?
C16A C14A Mo2A 130.9(5) . . ?
Mo1A C14A Mo2A 73.4(2) . . ?
C14A C15A C22A 138.9(7) . . ?
C14A C15A Mo2A 73.2(4) . . ?
C22A C15A Mo2A 136.8(5) . . ?
C14A C15A Mo1A 70.4(4) . . ?
C22A C15A Mo1A 135.1(5) . . ?
Mo2A C15A Mo1A 73.7(2) . . ?
C21A C16A C17A 117.7(7) . . ?
C21A C16A C14A 120.0(7) . . ?
C17A C16A C14A 122.2(7) . . ?
C18A C17A C16A 119.6(8) . . ?
C19A C18A C17A 121.7(7) . . ?
C20A C19A C18A 119.1(7) . . ?
C19A C20A C21A 120.2(8) . . ?
C20A C21A C16A 121.6(8) . . ?
C23A C22A C27A 117.7(7) . . ?
C23A C22A C15A 120.6(7) . . ?
C27A C22A C15A 121.7(7) . . ?
C24A C23A C22A 121.2(7) . . ?
C25A C24A C23A 120.2(8) . . ?
C26A C25A C24A 119.5(8) . . ?
C25A C26A C27A 120.8(8) . . ?
C26A C27A C22A 120.6(8) . . ?

loop_
_geom_bond_atom_site_label_1
_geom_bond_atom_site_label_2
_geom_bond_distance
_geom_bond_site_symmetry_2
_geom_bond_publ_flag
Ru1 C3 1.908(9) . ?
Ru1 C1 1.911(9) . ?
Ru1 C2 1.925(8) . ?
Ru1 S1 2.392(2) . ?
Ru1 S2 2.398(2) . ?
Ru1 Mo1 2.8819(10) . ?
Ru1 Mo2 2.9337(10) . ?
Mo1 C14 2.119(7) . ?
Mo1 C15 2.205(7) . ?
Mo1 C6 2.326(8) . ?
Mo1 C7 2.328(7) . ?
Mo1 C8 2.333(7) . ?
Mo1 C5 2.350(8) . ?
Mo1 S1 2.3596(19) . ?
Mo1 C4 2.360(8) . ?
Mo1 S2 2.373(2) . ?
Mo1 Mo2 2.5860(9) . ?
Mo2 C15 2.137(8) . ?
Mo2 C14 2.176(7) . ?
Mo2 C11 2.320(7) . ?
Mo2 C12 2.322(8) . ?
Mo2 C13 2.335(7) . ?
Mo2 S1 2.3472(19) . ?
Mo2 C10 2.350(7) . ?
Mo2 C9 2.364(7) . ?
Mo2 S2 2.3847(19) . ?
O1 C1 1.118(9) . ?
O2 C2 1.146(9) . ?
O3 C3 1.137(9) . ?
C4 C8 1.404(11) . ?
C4 C5 1.412(12) . ?
C5 C6 1.422(12) . ?
C6 C7 1.416(11) . ?
C7 C8 1.386(12) . ?
C9 C10 1.392(12) . ?
C9 C13 1.401(11) . ?
C10 C11 1.409(11) . ?
C11 C12 1.403(11) . ?
C12 C13 1.393(12) . ?
C14 C15 1.359(9) . ?
C14 C16 1.468(10) . ?
C15 C22 1.462(10) . ?
C16 C17 1.385(10) . ?
C16 C21 1.389(12) . ?
C17 C18 1.350(10) . ?
C18 C19 1.364(13) . ?
C19 C20 1.415(13) . ?
C20 C21 1.368(11) . ?
C22 C23 1.379(11) . ?
C22 C27 1.403(10) . ?
C23 C24 1.391(11) . ?
C24 C25 1.351(12) . ?
C25 C26 1.377(12) . ?
C26 C27 1.393(10) . ?
Ru1A C2A 1.904(9) . ?
Ru1A C3A 1.912(8) . ?
Ru1A C1A 1.948(9) . ?
Ru1A S2A 2.392(2) . ?
Ru1A S1A 2.3945(18) . ?
Ru1A Mo2A 2.8704(10) . ?
Ru1A Mo1A 2.9494(9) . ?
Mo1A C14A 2.144(7) . ?
Mo1A C15A 2.172(8) . ?
Mo1A C7A 2.294(9) . ?
Mo1A C8A 2.305(8) . ?
Mo1A C6A 2.339(8) . ?
Mo1A C4A 2.351(8) . ?
Mo1A S1A 2.3503(18) . ?
Mo1A S2A 2.372(2) . ?
Mo1A C5A 2.393(8) . ?
Mo1A Mo2A 2.5820(9) . ?
Mo2A C15A 2.134(7) . ?
Mo2A C14A 2.175(7) . ?
Mo2A C11A 2.294(8) . ?
Mo2A C12A 2.295(7) . ?
Mo2A C13A 2.339(7) . ?
Mo2A C10A 2.349(8) . ?
Mo2A C9A 2.355(7) . ?
Mo2A S1A 2.366(2) . ?
Mo2A S2A 2.4097(18) . ?
O1A C1A 1.131(9) . ?
O2A C2A 1.145(9) . ?
O3A C3A 1.135(8) . ?
C4A C8A 1.408(14) . ?
C4A C5A 1.420(12) . ?
C5A C6A 1.398(11) . ?
C6A C7A 1.352(14) . ?
C7A C8A 1.393(14) . ?
C9A C13A 1.406(10) . ?
C9A C10A 1.428(11) . ?
C10A C11A 1.404(11) . ?
C11A C12A 1.398(11) . ?
C12A C13A 1.380(11) . ?
C14A C15A 1.366(9) . ?
C14A C16A 1.455(9) . ?
C15A C22A 1.477(10) . ?
C16A C21A 1.394(11) . ?
C16A C17A 1.399(10) . ?
C17A C18A 1.394(9) . ?
C18A C19A 1.372(11) . ?
C19A C20A 1.371(11) . ?
C20A C21A 1.386(10) . ?
C22A C23A 1.395(9) . ?
C22A C27A 1.399(10) . ?
C23A C24A 1.389(10) . ?
C24A C25A 1.379(11) . ?
C25A C26A 1.376(11) . ?
C26A C27A 1.389(11) . ?

loop_
_geom_torsion_atom_site_label_1
_geom_torsion_atom_site_label_2
_geom_torsion_atom_site_label_3
_geom_torsion_atom_site_label_4
_geom_torsion
_geom_torsion_site_symmetry_1
_geom_torsion_site_symmetry_2
_geom_torsion_site_symmetry_3
_geom_torsion_site_symmetry_4
_geom_torsion_publ_flag
C3 Ru1 Mo1 C14 61.2(4) . . . . ?
C1 Ru1 Mo1 C14 -89.7(4) . . . . ?
C2 Ru1 Mo1 C14 175.1(3) . . . . ?
S1 Ru1 Mo1 C14 -45.2(2) . . . . ?
S2 Ru1 Mo1 C14 87.5(2) . . . . ?
Mo2 Ru1 Mo1 C14 20.6(2) . . . . ?
C3 Ru1 Mo1 C15 21.1(4) . . . . ?
C1 Ru1 Mo1 C15 -129.9(4) . . . . ?
C2 Ru1 Mo1 C15 134.9(3) . . . . ?
S1 Ru1 Mo1 C15 -85.4(2) . . . . ?
S2 Ru1 Mo1 C15 47.3(2) . . . . ?
Mo2 Ru1 Mo1 C15 -19.6(2) . . . . ?
C3 Ru1 Mo1 C6 -163.8(6) . . . . ?
C1 Ru1 Mo1 C6 45.3(6) . . . . ?
C2 Ru1 Mo1 C6 -50.0(5) . . . . ?
S1 Ru1 Mo1 C6 89.7(5) . . . . ?
S2 Ru1 Mo1 C6 -137.5(5) . . . . ?
Mo2 Ru1 Mo1 C6 155.6(5) . . . . ?
C3 Ru1 Mo1 C7 -103.1(5) . . . . ?
C1 Ru1 Mo1 C7 105.9(4) . . . . ?
C2 Ru1 Mo1 C7 10.7(4) . . . . ?
S1 Ru1 Mo1 C7 150.4(3) . . . . ?
S2 Ru1 Mo1 C7 -76.8(3) . . . . ?
Mo2 Ru1 Mo1 C7 -143.7(3) . . . . ?
C3 Ru1 Mo1 C8 -113.1(4) . . . . ?
C1 Ru1 Mo1 C8 96.0(4) . . . . ?
C2 Ru1 Mo1 C8 0.8(3) . . . . ?
S1 Ru1 Mo1 C8 140.5(2) . . . . ?
S2 Ru1 Mo1 C8 -86.8(2) . . . . ?
Mo2 Ru1 Mo1 C8 -153.7(2) . . . . ?
C3 Ru1 Mo1 C5 -174.7(4) . . . . ?
C1 Ru1 Mo1 C5 34.4(4) . . . . ?
C2 Ru1 Mo1 C5 -60.8(3) . . . . ?
S1 Ru1 Mo1 C5 78.9(2) . . . . ?
S2 Ru1 Mo1 C5 -148.4(2) . . . . ?
Mo2 Ru1 Mo1 C5 144.7(2) . . . . ?
C3 Ru1 Mo1 S1 106.5(4) . . . . ?
C1 Ru1 Mo1 S1 -44.5(3) . . . . ?
C2 Ru1 Mo1 S1 -139.7(2) . . . . ?
S2 Ru1 Mo1 S1 132.76(8) . . . . ?
Mo2 Ru1 Mo1 S1 65.85(6) . . . . ?
C3 Ru1 Mo1 C4 -146.8(4) . . . . ?
C1 Ru1 Mo1 C4 62.3(4) . . . . ?
C2 Ru1 Mo1 C4 -32.9(3) . . . . ?
S1 Ru1 Mo1 C4 106.8(2) . . . . ?
S2 Ru1 Mo1 C4 -120.5(2) . . . . ?
Mo2 Ru1 Mo1 C4 172.6(2) . . . . ?
C3 Ru1 Mo1 S2 -26.3(4) . . . . ?
C1 Ru1 Mo1 S2 -177.2(3) . . . . ?
C2 Ru1 Mo1 S2 87.6(2) . . . . ?
S1 Ru1 Mo1 S2 -132.76(8) . . . . ?
Mo2 Ru1 Mo1 S2 -66.91(6) . . . . ?
C3 Ru1 Mo1 Mo2 40.6(4) . . . . ?
C1 Ru1 Mo1 Mo2 -110.3(3) . . . . ?
C2 Ru1 Mo1 Mo2 154.5(2) . . . . ?
S1 Ru1 Mo1 Mo2 -65.85(6) . . . . ?
S2 Ru1 Mo1 Mo2 66.91(6) . . . . ?
C14 Mo1 Mo2 C15 46.1(3) . . . . ?
C6 Mo1 Mo2 C15 40.7(4) . . . . ?
C7 Mo1 Mo2 C15 -17.9(5) . . . . ?
C8 Mo1 Mo2 C15 -84.7(6) . . . . ?
C5 Mo1 Mo2 C15 102.0(5) . . . . ?
S1 Mo1 Mo2 C15 141.7(3) . . . . ?
C4 Mo1 Mo2 C15 -177.1(6) . . . . ?
S2 Mo1 Mo2 C15 -96.0(3) . . . . ?
Ru1 Mo1 Mo2 C15 -157.1(2) . . . . ?
C15 Mo1 Mo2 C14 -46.1(3) . . . . ?
C6 Mo1 Mo2 C14 -5.4(4) . . . . ?
C7 Mo1 Mo2 C14 -64.1(5) . . . . ?
C8 Mo1 Mo2 C14 -130.8(6) . . . . ?
C5 Mo1 Mo2 C14 55.9(5) . . . . ?
S1 Mo1 Mo2 C14 95.5(2) . . . . ?
C4 Mo1 Mo2 C14 136.8(6) . . . . ?
S2 Mo1 Mo2 C14 -142.1(2) . . . . ?
Ru1 Mo1 Mo2 C14 156.7(2) . . . . ?
C14 Mo1 Mo2 C11 43.8(4) . . . . ?
C15 Mo1 Mo2 C11 -2.4(4) . . . . ?
C6 Mo1 Mo2 C11 38.4(5) . . . . ?
C7 Mo1 Mo2 C11 -20.3(5) . . . . ?
C8 Mo1 Mo2 C11 -87.0(6) . . . . ?
C5 Mo1 Mo2 C11 99.7(6) . . . . ?
S1 Mo1 Mo2 C11 139.3(3) . . . . ?
C4 Mo1 Mo2 C11 -179.4(7) . . . . ?
S2 Mo1 Mo2 C11 -98.3(3) . . . . ?
Ru1 Mo1 Mo2 C11 -159.5(3) . . . . ?
C14 Mo1 Mo2 C12 -13.3(4) . . . . ?
C15 Mo1 Mo2 C12 -59.4(4) . . . . ?
C6 Mo1 Mo2 C12 -18.7(5) . . . . ?
C7 Mo1 Mo2 C12 -77.4(5) . . . . ?
C8 Mo1 Mo2 C12 -144.1(6) . . . . ?
C5 Mo1 Mo2 C12 42.6(6) . . . . ?
S1 Mo1 Mo2 C12 82.3(4) . . . . ?
C4 Mo1 Mo2 C12 123.5(7) . . . . ?
S2 Mo1 Mo2 C12 -155.4(4) . . . . ?
Ru1 Mo1 Mo2 C12 143.5(4) . . . . ?
C14 Mo1 Mo2 C13 -76.7(6) . . . . ?
C15 Mo1 Mo2 C13 -122.9(6) . . . . ?
C6 Mo1 Mo2 C13 -82.1(6) . . . . ?
C7 Mo1 Mo2 C13 -140.8(7) . . . . ?
C8 Mo1 Mo2 C13 152.5(8) . . . . ?
C5 Mo1 Mo2 C13 -20.8(7) . . . . ?
S1 Mo1 Mo2 C13 18.8(6) . . . . ?
C4 Mo1 Mo2 C13 60.1(8) . . . . ?
S2 Mo1 Mo2 C13 141.2(6) . . . . ?
Ru1 Mo1 Mo2 C13 80.0(6) . . . . ?
C14 Mo1 Mo2 S1 -95.5(2) . . . . ?
C15 Mo1 Mo2 S1 -141.7(2) . . . . ?
C6 Mo1 Mo2 S1 -100.9(3) . . . . ?
C7 Mo1 Mo2 S1 -159.6(4) . . . . ?
C8 Mo1 Mo2 S1 133.7(5) . . . . ?
C5 Mo1 Mo2 S1 -39.6(5) . . . . ?
C4 Mo1 Mo2 S1 41.3(6) . . . . ?
S2 Mo1 Mo2 S1 122.36(9) . . . . ?
Ru1 Mo1 Mo2 S1 61.21(6) . . . . ?
C14 Mo1 Mo2 C10 105.3(5) . . . . ?
C15 Mo1 Mo2 C10 59.1(5) . . . . ?
C6 Mo1 Mo2 C10 99.9(5) . . . . ?
C7 Mo1 Mo2 C10 41.2(6) . . . . ?
C8 Mo1 Mo2 C10 -25.5(7) . . . . ?
C5 Mo1 Mo2 C10 161.2(6) . . . . ?
S1 Mo1 Mo2 C10 -159.2(4) . . . . ?
C4 Mo1 Mo2 C10 -117.9(7) . . . . ?
S2 Mo1 Mo2 C10 -36.8(4) . . . . ?
Ru1 Mo1 Mo2 C10 -98.0(4) . . . . ?
C14 Mo1 Mo2 C9 -169.4(7) . . . . ?
C15 Mo1 Mo2 C9 144.4(7) . . . . ?
C6 Mo1 Mo2 C9 -174.8(7) . . . . ?
C7 Mo1 Mo2 C9 126.5(8) . . . . ?
C8 Mo1 Mo2 C9 59.8(9) . . . . ?
C5 Mo1 Mo2 C9 -113.5(8) . . . . ?
S1 Mo1 Mo2 C9 -73.9(7) . . . . ?
C4 Mo1 Mo2 C9 -32.6(9) . . . . ?
S2 Mo1 Mo2 C9 48.5(7) . . . . ?
Ru1 Mo1 Mo2 C9 -12.7(7) . . . . ?
C14 Mo1 Mo2 S2 142.1(2) . . . . ?
C15 Mo1 Mo2 S2 96.0(2) . . . . ?
C6 Mo1 Mo2 S2 136.7(3) . . . . ?
C7 Mo1 Mo2 S2 78.0(4) . . . . ?
C8 Mo1 Mo2 S2 11.3(5) . . . . ?
C5 Mo1 Mo2 S2 -162.0(5) . . . . ?
S1 Mo1 Mo2 S2 -122.36(9) . . . . ?
C4 Mo1 Mo2 S2 -81.1(6) . . . . ?
Ru1 Mo1 Mo2 S2 -61.15(6) . . . . ?
C14 Mo1 Mo2 Ru1 -156.7(2) . . . . ?
C15 Mo1 Mo2 Ru1 157.1(2) . . . . ?
C6 Mo1 Mo2 Ru1 -162.1(3) . . . . ?
C7 Mo1 Mo2 Ru1 139.2(4) . . . . ?
C8 Mo1 Mo2 Ru1 72.4(5) . . . . ?
C5 Mo1 Mo2 Ru1 -100.8(5) . . . . ?
S1 Mo1 Mo2 Ru1 -61.21(6) . . . . ?
C4 Mo1 Mo2 Ru1 -19.9(6) . . . . ?
S2 Mo1 Mo2 Ru1 61.15(6) . . . . ?
C3 Ru1 Mo2 C15 -135.3(3) . . . . ?
C1 Ru1 Mo2 C15 126.5(4) . . . . ?
C2 Ru1 Mo2 C15 -18.9(4) . . . . ?
S1 Ru1 Mo2 C15 88.1(2) . . . . ?
S2 Ru1 Mo2 C15 -47.5(2) . . . . ?
Mo1 Ru1 Mo2 C15 20.3(2) . . . . ?
C3 Ru1 Mo2 C14 -175.0(3) . . . . ?
C1 Ru1 Mo2 C14 86.8(4) . . . . ?
C2 Ru1 Mo2 C14 -58.6(4) . . . . ?
S1 Ru1 Mo2 C14 48.4(2) . . . . ?
S2 Ru1 Mo2 C14 -87.3(2) . . . . ?
Mo1 Ru1 Mo2 C14 -19.5(2) . . . . ?
C3 Ru1 Mo2 C11 -4.5(5) . . . . ?
C1 Ru1 Mo2 C11 -102.7(5) . . . . ?
C2 Ru1 Mo2 C11 112.0(6) . . . . ?
S1 Ru1 Mo2 C11 -141.1(4) . . . . ?
S2 Ru1 Mo2 C11 83.3(4) . . . . ?
Mo1 Ru1 Mo2 C11 151.1(4) . . . . ?
C3 Ru1 Mo2 C12 63.3(4) . . . . ?
C1 Ru1 Mo2 C12 -34.9(5) . . . . ?
C2 Ru1 Mo2 C12 179.8(5) . . . . ?
S1 Ru1 Mo2 C12 -73.3(3) . . . . ?
S2 Ru1 Mo2 C12 151.1(3) . . . . ?
Mo1 Ru1 Mo2 C12 -141.1(3) . . . . ?
C3 Ru1 Mo2 C13 53.5(3) . . . . ?
C1 Ru1 Mo2 C13 -44.7(4) . . . . ?
C2 Ru1 Mo2 C13 170.0(4) . . . . ?
S1 Ru1 Mo2 C13 -83.1(2) . . . . ?
S2 Ru1 Mo2 C13 141.3(2) . . . . ?
Mo1 Ru1 Mo2 C13 -150.9(2) . . . . ?
C3 Ru1 Mo2 S1 136.6(2) . . . . ?
C1 Ru1 Mo2 S1 38.4(3) . . . . ?
C2 Ru1 Mo2 S1 -107.0(3) . . . . ?
S2 Ru1 Mo2 S1 -135.66(8) . . . . ?
Mo1 Ru1 Mo2 S1 -67.85(6) . . . . ?
C3 Ru1 Mo2 C10 -9.5(3) . . . . ?
C1 Ru1 Mo2 C10 -107.7(4) . . . . ?
C2 Ru1 Mo2 C10 106.9(4) . . . . ?
S1 Ru1 Mo2 C10 -146.1(2) . . . . ?
S2 Ru1 Mo2 C10 78.2(2) . . . . ?
Mo1 Ru1 Mo2 C10 146.0(2) . . . . ?
C3 Ru1 Mo2 C9 20.0(3) . . . . ?
C1 Ru1 Mo2 C9 -78.2(4) . . . . ?
C2 Ru1 Mo2 C9 136.5(4) . . . . ?
S1 Ru1 Mo2 C9 -116.6(2) . . . . ?
S2 Ru1 Mo2 C9 107.8(2) . . . . ?
Mo1 Ru1 Mo2 C9 175.6(2) . . . . ?
C3 Ru1 Mo2 S2 -87.8(2) . . . . ?
C1 Ru1 Mo2 S2 174.0(3) . . . . ?
C2 Ru1 Mo2 S2 28.7(3) . . . . ?
S1 Ru1 Mo2 S2 135.66(8) . . . . ?
Mo1 Ru1 Mo2 S2 67.80(6) . . . . ?
C3 Ru1 Mo2 Mo1 -155.6(2) . . . . ?
C1 Ru1 Mo2 Mo1 106.2(3) . . . . ?
C2 Ru1 Mo2 Mo1 -39.1(3) . . . . ?
S1 Ru1 Mo2 Mo1 67.85(6) . . . . ?
S2 Ru1 Mo2 Mo1 -67.80(6) . . . . ?
C15 Mo2 S1 Mo1 -31.2(2) . . . . ?
C14 Mo2 S1 Mo1 -54.59(18) . . . . ?
C11 Mo2 S1 Mo1 -132.2(4) . . . . ?
C12 Mo2 S1 Mo1 -138.5(3) . . . . ?
C13 Mo2 S1 Mo1 -171.3(3) . . . . ?
C10 Mo2 S1 Mo1 159.3(4) . . . . ?
C9 Mo2 S1 Mo1 158.2(3) . . . . ?
S2 Mo2 S1 Mo1 45.18(6) . . . . ?
Ru1 Mo2 S1 Mo1 78.91(5) . . . . ?
C15 Mo2 S1 Ru1 -110.1(2) . . . . ?
C14 Mo2 S1 Ru1 -133.51(19) . . . . ?
C11 Mo2 S1 Ru1 148.8(4) . . . . ?
C12 Mo2 S1 Ru1 142.6(3) . . . . ?
C13 Mo2 S1 Ru1 109.8(3) . . . . ?
C10 Mo2 S1 Ru1 80.3(4) . . . . ?
C9 Mo2 S1 Ru1 79.3(3) . . . . ?
S2 Mo2 S1 Ru1 -33.73(6) . . . . ?
Mo1 Mo2 S1 Ru1 -78.91(5) . . . . ?
C14 Mo1 S1 Mo2 56.50(19) . . . . ?
C15 Mo1 S1 Mo2 29.9(2) . . . . ?
C6 Mo1 S1 Mo2 132.3(3) . . . . ?
C7 Mo1 S1 Mo2 150.0(6) . . . . ?
C8 Mo1 S1 Mo2 -150.5(3) . . . . ?
C5 Mo1 S1 Mo2 160.3(2) . . . . ?
C4 Mo1 S1 Mo2 -165.0(3) . . . . ?
S2 Mo1 S1 Mo2 -45.47(6) . . . . ?
Ru1 Mo1 S1 Mo2 -81.63(5) . . . . ?
C14 Mo1 S1 Ru1 138.1(2) . . . . ?
C15 Mo1 S1 Ru1 111.5(2) . . . . ?
C6 Mo1 S1 Ru1 -146.1(3) . . . . ?
C7 Mo1 S1 Ru1 -128.4(6) . . . . ?
C8 Mo1 S1 Ru1 -68.9(3) . . . . ?
C5 Mo1 S1 Ru1 -118.1(2) . . . . ?
C4 Mo1 S1 Ru1 -83.4(3) . . . . ?
S2 Mo1 S1 Ru1 36.16(6) . . . . ?
Mo2 Mo1 S1 Ru1 81.63(5) . . . . ?
C3 Ru1 S1 Mo2 -60.5(3) . . . . ?
C1 Ru1 S1 Mo2 -148.3(3) . . . . ?
C2 Ru1 S1 Mo2 124.2(3) . . . . ?
S2 Ru1 S1 Mo2 33.45(6) . . . . ?
Mo1 Ru1 S1 Mo2 69.10(5) . . . . ?
C3 Ru1 S1 Mo1 -129.6(3) . . . . ?
C1 Ru1 S1 Mo1 142.6(3) . . . . ?
C2 Ru1 S1 Mo1 55.1(3) . . . . ?
S2 Ru1 S1 Mo1 -35.65(6) . . . . ?
Mo2 Ru1 S1 Mo1 -69.10(5) . . . . ?
C14 Mo1 S2 Mo2 -30.62(19) . . . . ?
C15 Mo1 S2 Mo2 -54.56(19) . . . . ?
C6 Mo1 S2 Mo2 -131.9(4) . . . . ?
C7 Mo1 S2 Mo2 -141.8(3) . . . . ?
C8 Mo1 S2 Mo2 -174.9(2) . . . . ?
C5 Mo1 S2 Mo2 160.1(5) . . . . ?
S1 Mo1 S2 Mo2 44.91(6) . . . . ?
C4 Mo1 S2 Mo2 155.4(2) . . . . ?
Ru1 Mo1 S2 Mo2 81.03(5) . . . . ?
C14 Mo1 S2 Ru1 -111.65(19) . . . . ?
C15 Mo1 S2 Ru1 -135.59(19) . . . . ?
C6 Mo1 S2 Ru1 147.1(4) . . . . ?
C7 Mo1 S2 Ru1 137.1(3) . . . . ?
C8 Mo1 S2 Ru1 104.0(2) . . . . ?
C5 Mo1 S2 Ru1 79.1(5) . . . . ?
S1 Mo1 S2 Ru1 -36.12(6) . . . . ?
C4 Mo1 S2 Ru1 74.4(2) . . . . ?
Mo2 Mo1 S2 Ru1 -81.03(5) . . . . ?
C15 Mo2 S2 Mo1 56.8(2) . . . . ?
C14 Mo2 S2 Mo1 29.49(19) . . . . ?
C11 Mo2 S2 Mo1 133.1(3) . . . . ?
C12 Mo2 S2 Mo1 142.7(6) . . . . ?
C13 Mo2 S2 Mo1 -151.8(4) . . . . ?
S1 Mo2 S2 Mo1 -45.22(6) . . . . ?
C10 Mo2 S2 Mo1 162.4(2) . . . . ?
C9 Mo2 S2 Mo1 -164.0(2) . . . . ?
Ru1 Mo2 S2 Mo1 -78.98(5) . . . . ?
C15 Mo2 S2 Ru1 135.8(2) . . . . ?
C14 Mo2 S2 Ru1 108.47(19) . . . . ?
C11 Mo2 S2 Ru1 -147.9(3) . . . . ?
C12 Mo2 S2 Ru1 -138.3(6) . . . . ?
C13 Mo2 S2 Ru1 -72.8(4) . . . . ?
S1 Mo2 S2 Ru1 33.76(6) . . . . ?
C10 Mo2 S2 Ru1 -118.7(2) . . . . ?
C9 Mo2 S2 Ru1 -85.0(2) . . . . ?
Mo1 Mo2 S2 Ru1 78.98(5) . . . . ?
C3 Ru1 S2 Mo1 163.7(2) . . . . ?
C1 Ru1 S2 Mo1 21(2) . . . . ?
C2 Ru1 S2 Mo1 -92.4(3) . . . . ?
S1 Ru1 S2 Mo1 35.49(6) . . . . ?
Mo2 Ru1 S2 Mo1 68.48(5) . . . . ?
C3 Ru1 S2 Mo2 95.3(2) . . . . ?
C1 Ru1 S2 Mo2 -48(2) . . . . ?
C2 Ru1 S2 Mo2 -160.9(3) . . . . ?
S1 Ru1 S2 Mo2 -32.99(6) . . . . ?
Mo1 Ru1 S2 Mo2 -68.48(5) . . . . ?
C3 Ru1 C1 O1 -160(23) . . . . ?
C2 Ru1 C1 O1 96(23) . . . . ?
S1 Ru1 C1 O1 -32(23) . . . . ?
S2 Ru1 C1 O1 -17(25) . . . . ?
Mo1 Ru1 C1 O1 2(23) . . . . ?
Mo2 Ru1 C1 O1 -62(23) . . . . ?
C3 Ru1 C2 O2 144(100) . . . . ?
C1 Ru1 C2 O2 -121(79) . . . . ?
S1 Ru1 C2 O2 -40(79) . . . . ?
S2 Ru1 C2 O2 53(79) . . . . ?
Mo1 Ru1 C2 O2 1(79) . . . . ?
Mo2 Ru1 C2 O2 31(79) . . . . ?
C1 Ru1 C3 O3 -107(16) . . . . ?
C2 Ru1 C3 O3 -12(16) . . . . ?
S1 Ru1 C3 O3 172(100) . . . . ?
S2 Ru1 C3 O3 77(16) . . . . ?
Mo1 Ru1 C3 O3 98(15) . . . . ?
Mo2 Ru1 C3 O3 129(16) . . . . ?
C14 Mo1 C4 C8 -111.3(6) . . . . ?
C15 Mo1 C4 C8 -47.1(9) . . . . ?
C6 Mo1 C4 C8 -79.1(6) . . . . ?
C7 Mo1 C4 C8 -37.2(5) . . . . ?
C5 Mo1 C4 C8 -116.5(8) . . . . ?
S1 Mo1 C4 C8 163.1(5) . . . . ?
S2 Mo1 C4 C8 59.5(6) . . . . ?
Mo2 Mo1 C4 C8 128.3(6) . . . . ?
Ru1 Mo1 C4 C8 110.2(5) . . . . ?
C14 Mo1 C4 C5 5.2(7) . . . . ?
C15 Mo1 C4 C5 69.4(8) . . . . ?
C6 Mo1 C4 C5 37.4(5) . . . . ?
C7 Mo1 C4 C5 79.4(6) . . . . ?
C8 Mo1 C4 C5 116.5(8) . . . . ?
S1 Mo1 C4 C5 -80.3(5) . . . . ?
S2 Mo1 C4 C5 176.1(4) . . . . ?
Mo2 Mo1 C4 C5 -115.2(7) . . . . ?
Ru1 Mo1 C4 C5 -133.2(5) . . . . ?
C8 C4 C5 C6 -0.1(8) . . . . ?
Mo1 C4 C5 C6 -63.2(5) . . . . ?
C8 C4 C5 Mo1 63.1(5) . . . . ?
C14 Mo1 C5 C4 -176.5(5) . . . . ?
C15 Mo1 C5 C4 -143.6(5) . . . . ?
C6 Mo1 C5 C4 -116.5(7) . . . . ?
C7 Mo1 C5 C4 -77.9(5) . . . . ?
C8 Mo1 C5 C4 -37.0(5) . . . . ?
S1 Mo1 C5 C4 107.1(5) . . . . ?
S2 Mo1 C5 C4 -7.4(8) . . . . ?
Mo2 Mo1 C5 C4 139.5(4) . . . . ?
Ru1 Mo1 C5 C4 54.6(5) . . . . ?
C14 Mo1 C5 C6 -60.1(5) . . . . ?
C15 Mo1 C5 C6 -27.2(6) . . . . ?
C7 Mo1 C5 C6 38.5(5) . . . . ?
C8 Mo1 C5 C6 79.5(5) . . . . ?
S1 Mo1 C5 C6 -136.5(5) . . . . ?
C4 Mo1 C5 C6 116.5(7) . . . . ?
S2 Mo1 C5 C6 109.1(6) . . . . ?
Mo2 Mo1 C5 C6 -104.0(5) . . . . ?
Ru1 Mo1 C5 C6 171.1(4) . . . . ?
C4 C5 C6 C7 -1.0(8) . . . . ?
Mo1 C5 C6 C7 -65.2(5) . . . . ?
C4 C5 C6 Mo1 64.2(5) . . . . ?
C14 Mo1 C6 C7 -122.8(6) . . . . ?
C15 Mo1 C6 C7 -87.3(5) . . . . ?
C8 Mo1 C6 C7 36.2(5) . . . . ?
C5 Mo1 C6 C7 114.1(8) . . . . ?
S1 Mo1 C6 C7 167.4(4) . . . . ?
C4 Mo1 C6 C7 77.2(5) . . . . ?
S2 Mo1 C6 C7 -16.3(7) . . . . ?
Mo2 Mo1 C6 C7 -118.5(5) . . . . ?
Ru1 Mo1 C6 C7 97.2(6) . . . . ?
C14 Mo1 C6 C5 123.1(5) . . . . ?
C15 Mo1 C6 C5 158.7(5) . . . . ?
C7 Mo1 C6 C5 -114.1(8) . . . . ?
C8 Mo1 C6 C5 -77.9(6) . . . . ?
S1 Mo1 C6 C5 53.3(6) . . . . ?
C4 Mo1 C6 C5 -36.9(5) . . . . ?
S2 Mo1 C6 C5 -130.4(5) . . . . ?
Mo2 Mo1 C6 C5 127.5(5) . . . . ?
Ru1 Mo1 C6 C5 -16.9(8) . . . . ?
C5 C6 C7 C8 1.8(8) . . . . ?
Mo1 C6 C7 C8 -64.0(5) . . . . ?
C5 C6 C7 Mo1 65.8(5) . . . . ?
C14 Mo1 C7 C8 177.6(5) . . . . ?
C15 Mo1 C7 C8 -147.6(5) . . . . ?
C6 Mo1 C7 C8 117.3(8) . . . . ?
C5 Mo1 C7 C8 78.8(6) . . . . ?
S1 Mo1 C7 C8 90.8(7) . . . . ?
C4 Mo1 C7 C8 37.4(5) . . . . ?
S2 Mo1 C7 C8 -72.8(5) . . . . ?
Mo2 Mo1 C7 C8 -133.5(4) . . . . ?
Ru1 Mo1 C7 C8 -17.1(6) . . . . ?
C14 Mo1 C7 C6 60.3(6) . . . . ?
C15 Mo1 C7 C6 95.1(5) . . . . ?
C8 Mo1 C7 C6 -117.3(8) . . . . ?
C5 Mo1 C7 C6 -38.5(5) . . . . ?
S1 Mo1 C7 C6 -26.5(9) . . . . ?
C4 Mo1 C7 C6 -79.9(6) . . . . ?
S2 Mo1 C7 C6 169.9(5) . . . . ?
Mo2 Mo1 C7 C6 109.2(5) . . . . ?
Ru1 Mo1 C7 C6 -134.4(5) . . . . ?
C6 C7 C8 C4 -1.9(8) . . . . ?
Mo1 C7 C8 C4 -65.4(5) . . . . ?
C6 C7 C8 Mo1 63.6(5) . . . . ?
C5 C4 C8 C7 1.2(8) . . . . ?
Mo1 C4 C8 C7 64.7(5) . . . . ?
C5 C4 C8 Mo1 -63.5(5) . . . . ?
C14 Mo1 C8 C7 -3.6(7) . . . . ?
C15 Mo1 C8 C7 38.6(6) . . . . ?
C6 Mo1 C8 C7 -37.1(5) . . . . ?
C5 Mo1 C8 C7 -78.9(5) . . . . ?
S1 Mo1 C8 C7 -140.9(4) . . . . ?
C4 Mo1 C8 C7 -115.9(8) . . . . ?
S2 Mo1 C8 C7 114.8(5) . . . . ?
Mo2 Mo1 C8 C7 105.3(6) . . . . ?
Ru1 Mo1 C8 C7 168.4(4) . . . . ?
C14 Mo1 C8 C4 112.3(6) . . . . ?
C15 Mo1 C8 C4 154.6(6) . . . . ?
C6 Mo1 C8 C4 78.8(6) . . . . ?
C7 Mo1 C8 C4 115.9(8) . . . . ?
C5 Mo1 C8 C4 37.0(5) . . . . ?
S1 Mo1 C8 C4 -25.0(7) . . . . ?
S2 Mo1 C8 C4 -129.3(5) . . . . ?
Mo2 Mo1 C8 C4 -138.8(5) . . . . ?
Ru1 Mo1 C8 C4 -75.7(6) . . . . ?
C15 Mo2 C9 C10 13.7(8) . . . . ?
C14 Mo2 C9 C10 78.0(7) . . . . ?
C11 Mo2 C9 C10 37.7(5) . . . . ?
C12 Mo2 C9 C10 79.6(5) . . . . ?
C13 Mo2 C9 C10 116.9(8) . . . . ?
S1 Mo2 C9 C10 179.1(4) . . . . ?
S2 Mo2 C9 C10 -76.4(5) . . . . ?
Mo1 Mo2 C9 C10 -117.8(7) . . . . ?
Ru1 Mo2 C9 C10 -129.1(5) . . . . ?
C15 Mo2 C9 C13 -103.1(7) . . . . ?
C14 Mo2 C9 C13 -38.9(9) . . . . ?
C11 Mo2 C9 C13 -79.1(6) . . . . ?
C12 Mo2 C9 C13 -37.3(5) . . . . ?
S1 Mo2 C9 C13 62.2(6) . . . . ?
C10 Mo2 C9 C13 -116.9(8) . . . . ?
S2 Mo2 C9 C13 166.8(5) . . . . ?
Mo1 Mo2 C9 C13 125.3(6) . . . . ?
Ru1 Mo2 C9 C13 114.0(5) . . . . ?
C13 C9 C10 C11 -0.5(8) . . . . ?
Mo2 C9 C10 C11 -63.4(5) . . . . ?
C13 C9 C10 Mo2 62.9(5) . . . . ?
C15 Mo2 C10 C9 -170.9(5) . . . . ?
C14 Mo2 C10 C9 -137.6(5) . . . . ?
C11 Mo2 C10 C9 -115.9(7) . . . . ?
C12 Mo2 C10 C9 -78.2(5) . . . . ?
C13 Mo2 C10 C9 -36.9(5) . . . . ?
S1 Mo2 C10 C9 -1.6(7) . . . . ?
S2 Mo2 C10 C9 111.6(5) . . . . ?
Mo1 Mo2 C10 C9 142.0(5) . . . . ?
Ru1 Mo2 C10 C9 60.0(5) . . . . ?
C15 Mo2 C10 C11 -55.1(5) . . . . ?
C14 Mo2 C10 C11 -21.7(6) . . . . ?
C12 Mo2 C10 C11 37.7(5) . . . . ?
C13 Mo2 C10 C11 79.0(5) . . . . ?
S1 Mo2 C10 C11 114.2(5) . . . . ?
C9 Mo2 C10 C11 115.9(7) . . . . ?
S2 Mo2 C10 C11 -132.6(4) . . . . ?
Mo1 Mo2 C10 C11 -102.1(5) . . . . ?
Ru1 Mo2 C10 C11 175.9(4) . . . . ?
C9 C10 C11 C12 0.0(8) . . . . ?
Mo2 C10 C11 C12 -64.8(5) . . . . ?
C9 C10 C11 Mo2 64.8(5) . . . . ?
C15 Mo2 C11 C12 -116.3(5) . . . . ?
C14 Mo2 C11 C12 -81.2(5) . . . . ?
C13 Mo2 C11 C12 37.4(5) . . . . ?
S1 Mo2 C11 C12 -10.2(8) . . . . ?
C10 Mo2 C11 C12 115.5(7) . . . . ?
C9 Mo2 C11 C12 78.6(6) . . . . ?
S2 Mo2 C11 C12 172.8(4) . . . . ?
Mo1 Mo2 C11 C12 -114.4(5) . . . . ?
Ru1 Mo2 C11 C12 107.7(6) . . . . ?
C15 Mo2 C11 C10 128.1(5) . . . . ?
C14 Mo2 C11 C10 163.3(5) . . . . ?
C12 Mo2 C11 C10 -115.5(7) . . . . ?
C13 Mo2 C11 C10 -78.1(5) . . . . ?
S1 Mo2 C11 C10 -125.7(4) . . . . ?
C9 Mo2 C11 C10 -36.9(4) . . . . ?
S2 Mo2 C11 C10 57.3(5) . . . . ?
Mo1 Mo2 C11 C10 130.1(4) . . . . ?
Ru1 Mo2 C11 C10 -7.8(7) . . . . ?
C10 C11 C12 C13 0.5(8) . . . . ?
Mo2 C11 C12 C13 -65.0(5) . . . . ?
C10 C11 C12 Mo2 65.6(5) . . . . ?
C15 Mo2 C12 C13 -179.0(5) . . . . ?
C14 Mo2 C12 C13 -143.7(5) . . . . ?
C11 Mo2 C12 C13 115.5(7) . . . . ?
S1 Mo2 C12 C13 -70.6(5) . . . . ?
C10 Mo2 C12 C13 77.9(5) . . . . ?
C9 Mo2 C12 C13 37.1(5) . . . . ?
S2 Mo2 C12 C13 100.9(7) . . . . ?
Mo1 Mo2 C12 C13 -133.3(5) . . . . ?
Ru1 Mo2 C12 C13 -16.3(7) . . . . ?
C15 Mo2 C12 C11 65.6(5) . . . . ?
C14 Mo2 C12 C11 100.8(5) . . . . ?
C13 Mo2 C12 C11 -115.5(7) . . . . ?
S1 Mo2 C12 C11 173.9(5) . . . . ?
C10 Mo2 C12 C11 -37.6(5) . . . . ?
C9 Mo2 C12 C11 -78.3(5) . . . . ?
S2 Mo2 C12 C11 -14.6(9) . . . . ?
Mo1 Mo2 C12 C11 111.2(5) . . . . ?
Ru1 Mo2 C12 C11 -131.8(5) . . . . ?
C11 C12 C13 C9 -0.8(8) . . . . ?
Mo2 C12 C13 C9 -65.4(5) . . . . ?
C11 C12 C13 Mo2 64.6(5) . . . . ?
C10 C9 C13 C12 0.8(8) . . . . ?
Mo2 C9 C13 C12 64.3(5) . . . . ?
C10 C9 C13 Mo2 -63.4(5) . . . . ?
C15 Mo2 C13 C12 1.5(7) . . . . ?
C14 Mo2 C13 C12 41.8(6) . . . . ?
C11 Mo2 C13 C12 -37.8(5) . . . . ?
S1 Mo2 C13 C12 117.4(5) . . . . ?
C10 Mo2 C13 C12 -79.5(5) . . . . ?
C9 Mo2 C13 C12 -116.1(8) . . . . ?
S2 Mo2 C13 C12 -136.7(4) . . . . ?
Mo1 Mo2 C13 C12 101.6(6) . . . . ?
Ru1 Mo2 C13 C12 169.8(4) . . . . ?
C15 Mo2 C13 C9 117.5(6) . . . . ?
C14 Mo2 C13 C9 157.9(5) . . . . ?
C11 Mo2 C13 C9 78.3(6) . . . . ?
C12 Mo2 C13 C9 116.1(8) . . . . ?
S1 Mo2 C13 C9 -126.5(5) . . . . ?
C10 Mo2 C13 C9 36.5(5) . . . . ?
S2 Mo2 C13 C9 -20.6(7) . . . . ?
Mo1 Mo2 C13 C9 -142.3(5) . . . . ?
Ru1 Mo2 C13 C9 -74.1(5) . . . . ?
C6 Mo1 C14 C15 103.5(5) . . . . ?
C7 Mo1 C14 C15 73.2(5) . . . . ?
C8 Mo1 C14 C15 75.3(6) . . . . ?
C5 Mo1 C14 C15 133.6(4) . . . . ?
S1 Mo1 C14 C15 -132.3(4) . . . . ?
C4 Mo1 C14 C15 130.6(5) . . . . ?
S2 Mo1 C14 C15 -41.1(4) . . . . ?
Mo2 Mo1 C14 C15 -73.1(4) . . . . ?
Ru1 Mo1 C14 C15 -96.2(4) . . . . ?
C15 Mo1 C14 C16 -151.4(10) . . . . ?
C6 Mo1 C14 C16 -48.0(8) . . . . ?
C7 Mo1 C14 C16 -78.3(8) . . . . ?
C8 Mo1 C14 C16 -76.2(9) . . . . ?
C5 Mo1 C14 C16 -17.8(8) . . . . ?
S1 Mo1 C14 C16 76.3(7) . . . . ?
C4 Mo1 C14 C16 -20.9(10) . . . . ?
S2 Mo1 C14 C16 167.5(7) . . . . ?
Mo2 Mo1 C14 C16 135.5(8) . . . . ?
Ru1 Mo1 C14 C16 112.3(7) . . . . ?
C15 Mo1 C14 Mo2 73.1(4) . . . . ?
C6 Mo1 C14 Mo2 176.5(3) . . . . ?
C7 Mo1 C14 Mo2 146.2(2) . . . . ?
C8 Mo1 C14 Mo2 148.3(3) . . . . ?
C5 Mo1 C14 Mo2 -153.3(2) . . . . ?
S1 Mo1 C14 Mo2 -59.20(13) . . . . ?
C4 Mo1 C14 Mo2 -156.4(3) . . . . ?
S2 Mo1 C14 Mo2 31.99(18) . . . . ?
Ru1 Mo1 C14 Mo2 -23.1(2) . . . . ?
C11 Mo2 C14 C15 -73.9(4) . . . . ?
C12 Mo2 C14 C15 -108.6(5) . . . . ?
C13 Mo2 C14 C15 -131.0(4) . . . . ?
S1 Mo2 C14 C15 139.7(4) . . . . ?
C10 Mo2 C14 C15 -61.6(5) . . . . ?
C9 Mo2 C14 C15 -107.3(6) . . . . ?
S2 Mo2 C14 C15 48.1(4) . . . . ?
Mo1 Mo2 C14 C15 79.6(4) . . . . ?
Ru1 Mo2 C14 C15 101.7(4) . . . . ?
C15 Mo2 C14 C16 140.0(9) . . . . ?
C11 Mo2 C14 C16 66.1(7) . . . . ?
C12 Mo2 C14 C16 31.4(7) . . . . ?
C13 Mo2 C14 C16 9.0(8) . . . . ?
S1 Mo2 C14 C16 -80.3(7) . . . . ?
C10 Mo2 C14 C16 78.4(8) . . . . ?
C9 Mo2 C14 C16 32.7(10) . . . . ?
S2 Mo2 C14 C16 -171.9(7) . . . . ?
Mo1 Mo2 C14 C16 -140.4(8) . . . . ?
Ru1 Mo2 C14 C16 -118.3(7) . . . . ?
C15 Mo2 C14 Mo1 -79.6(4) . . . . ?
C11 Mo2 C14 Mo1 -153.6(2) . . . . ?
C12 Mo2 C14 Mo1 171.8(3) . . . . ?
C13 Mo2 C14 Mo1 149.4(3) . . . . ?
S1 Mo2 C14 Mo1 60.07(14) . . . . ?
C10 Mo2 C14 Mo1 -141.2(2) . . . . ?
C9 Mo2 C14 Mo1 173.1(5) . . . . ?
S2 Mo2 C14 Mo1 -31.55(18) . . . . ?
Ru1 Mo2 C14 Mo1 22.1(2) . . . . ?
C16 C14 C15 C22 20.3(17) . . . . ?
Mo1 C14 C15 C22 -129.5(10) . . . . ?
Mo2 C14 C15 C22 152.4(10) . . . . ?
C16 C14 C15 Mo2 -132.1(9) . . . . ?
Mo1 C14 C15 Mo2 78.07(19) . . . . ?
C16 C14 C15 Mo1 149.8(10) . . . . ?
Mo2 C14 C15 Mo1 -78.07(19) . . . . ?
C11 Mo2 C15 C14 106.7(4) . . . . ?
C12 Mo2 C15 C14 74.9(5) . . . . ?
C13 Mo2 C15 C14 74.1(6) . . . . ?
S1 Mo2 C15 C14 -39.6(4) . . . . ?
C10 Mo2 C15 C14 134.9(4) . . . . ?
C9 Mo2 C15 C14 126.8(5) . . . . ?
S2 Mo2 C15 C14 -131.0(4) . . . . ?
Mo1 Mo2 C15 C14 -71.8(4) . . . . ?
Ru1 Mo2 C15 C14 -94.0(4) . . . . ?
C14 Mo2 C15 C22 -154.9(10) . . . . ?
C11 Mo2 C15 C22 -48.3(8) . . . . ?
C12 Mo2 C15 C22 -80.0(8) . . . . ?
C13 Mo2 C15 C22 -80.9(9) . . . . ?
S1 Mo2 C15 C22 165.4(7) . . . . ?
C10 Mo2 C15 C22 -20.1(8) . . . . ?
C9 Mo2 C15 C22 -28.1(10) . . . . ?
S2 Mo2 C15 C22 74.0(8) . . . . ?
Mo1 Mo2 C15 C22 133.2(9) . . . . ?
Ru1 Mo2 C15 C22 111.1(8) . . . . ?
C14 Mo2 C15 Mo1 71.8(4) . . . . ?
C11 Mo2 C15 Mo1 178.5(3) . . . . ?
C12 Mo2 C15 Mo1 146.7(2) . . . . ?
C13 Mo2 C15 Mo1 145.9(3) . . . . ?
S1 Mo2 C15 Mo1 32.17(19) . . . . ?
C10 Mo2 C15 Mo1 -153.3(2) . . . . ?
C9 Mo2 C15 Mo1 -161.4(4) . . . . ?
S2 Mo2 C15 Mo1 -59.21(13) . . . . ?
Ru1 Mo2 C15 Mo1 -22.1(2) . . . . ?
C6 Mo1 C15 C14 -76.9(5) . . . . ?
C7 Mo1 C15 C14 -112.4(5) . . . . ?
C8 Mo1 C15 C14 -133.2(4) . . . . ?
C5 Mo1 C15 C14 -61.6(5) . . . . ?
S1 Mo1 C15 C14 46.6(4) . . . . ?
C4 Mo1 C15 C14 -104.0(6) . . . . ?
S2 Mo1 C15 C14 138.4(4) . . . . ?
Mo2 Mo1 C15 C14 78.2(4) . . . . ?
Ru1 Mo1 C15 C14 100.7(4) . . . . ?
C14 Mo1 C15 C22 141.6(10) . . . . ?
C6 Mo1 C15 C22 64.7(8) . . . . ?
C7 Mo1 C15 C22 29.3(8) . . . . ?
C8 Mo1 C15 C22 8.5(9) . . . . ?
C5 Mo1 C15 C22 80.1(8) . . . . ?
S1 Mo1 C15 C22 -171.8(7) . . . . ?
C4 Mo1 C15 C22 37.7(11) . . . . ?
S2 Mo1 C15 C22 -80.0(7) . . . . ?
Mo2 Mo1 C15 C22 -140.1(8) . . . . ?
Ru1 Mo1 C15 C22 -117.6(7) . . . . ?
C14 Mo1 C15 Mo2 -78.2(4) . . . . ?
C6 Mo1 C15 Mo2 -155.2(2) . . . . ?
C7 Mo1 C15 Mo2 169.4(3) . . . . ?
C8 Mo1 C15 Mo2 148.6(3) . . . . ?
C5 Mo1 C15 Mo2 -139.8(3) . . . . ?
S1 Mo1 C15 Mo2 -31.68(19) . . . . ?
C4 Mo1 C15 Mo2 177.8(5) . . . . ?
S2 Mo1 C15 Mo2 60.13(14) . . . . ?
Ru1 Mo1 C15 Mo2 22.5(2) . . . . ?
C15 C14 C16 C17 -155.0(9) . . . . ?
Mo1 C14 C16 C17 -20.8(12) . . . . ?
Mo2 C14 C16 C17 94.5(8) . . . . ?
C15 C14 C16 C21 26.6(13) . . . . ?
Mo1 C14 C16 C21 160.9(7) . . . . ?
Mo2 C14 C16 C21 -83.9(9) . . . . ?
C21 C16 C17 C18 0.1(12) . . . . ?
C14 C16 C17 C18 -178.3(7) . . . . ?
C16 C17 C18 C19 1.7(13) . . . . ?
C17 C18 C19 C20 -2.9(14) . . . . ?
C18 C19 C20 C21 2.5(14) . . . . ?
C19 C20 C21 C16 -0.8(14) . . . . ?
C17 C16 C21 C20 -0.5(13) . . . . ?
C14 C16 C21 C20 178.0(8) . . . . ?
C14 C15 C22 C23 26.6(14) . . . . ?
Mo2 C15 C22 C23 164.8(6) . . . . ?
Mo1 C15 C22 C23 -82.2(10) . . . . ?
C14 C15 C22 C27 -151.0(9) . . . . ?
Mo2 C15 C22 C27 -12.7(12) . . . . ?
Mo1 C15 C22 C27 100.3(8) . . . . ?
C27 C22 C23 C24 -2.9(11) . . . . ?
C15 C22 C23 C24 179.5(7) . . . . ?
C22 C23 C24 C25 3.3(12) . . . . ?
C23 C24 C25 C26 -2.5(13) . . . . ?
C24 C25 C26 C27 1.3(12) . . . . ?
C25 C26 C27 C22 -0.9(12) . . . . ?
C23 C22 C27 C26 1.7(11) . . . . ?
C15 C22 C27 C26 179.3(7) . . . . ?
C2A Ru1A Mo1A C14A -76.5(4) . . . . ?
C3A Ru1A Mo1A C14A 72.1(4) . . . . ?
C1A Ru1A Mo1A C14A -177.8(3) . . . . ?
S2A Ru1A Mo1A C14A 88.5(2) . . . . ?
S1A Ru1A Mo1A C14A -49.6(2) . . . . ?
Mo2A Ru1A Mo1A C14A 18.8(2) . . . . ?
C2A Ru1A Mo1A C15A -116.2(3) . . . . ?
C3A Ru1A Mo1A C15A 32.4(3) . . . . ?
C1A Ru1A Mo1A C15A 142.5(3) . . . . ?
S2A Ru1A Mo1A C15A 48.79(19) . . . . ?
S1A Ru1A Mo1A C15A -89.36(19) . . . . ?
Mo2A Ru1A Mo1A C15A -20.91(18) . . . . ?
C2A Ru1A Mo1A C7A 46.9(6) . . . . ?
C3A Ru1A Mo1A C7A -164.5(5) . . . . ?
C1A Ru1A Mo1A C7A -54.4(5) . . . . ?
S2A Ru1A Mo1A C7A -148.1(5) . . . . ?
S1A Ru1A Mo1A C7A 73.7(5) . . . . ?
Mo2A Ru1A Mo1A C7A 142.2(5) . . . . ?
C2A Ru1A Mo1A C8A 115.9(6) . . . . ?
C3A Ru1A Mo1A C8A -95.5(6) . . . . ?
C1A Ru1A Mo1A C8A 14.6(6) . . . . ?
S2A Ru1A Mo1A C8A -79.1(6) . . . . ?
S1A Ru1A Mo1A C8A 142.7(6) . . . . ?
Mo2A Ru1A Mo1A C8A -148.8(6) . . . . ?
C2A Ru1A Mo1A C6A 52.6(4) . . . . ?
C3A Ru1A Mo1A C6A -158.8(4) . . . . ?
C1A Ru1A Mo1A C6A -48.7(3) . . . . ?
S2A Ru1A Mo1A C6A -142.4(2) . . . . ?
S1A Ru1A Mo1A C6A 79.4(2) . . . . ?
Mo2A Ru1A Mo1A C6A 147.9(2) . . . . ?
C2A Ru1A Mo1A C4A 116.3(4) . . . . ?
C3A Ru1A Mo1A C4A -95.1(4) . . . . ?
C1A Ru1A Mo1A C4A 15.0(4) . . . . ?
S2A Ru1A Mo1A C4A -78.7(3) . . . . ?
S1A Ru1A Mo1A C4A 143.1(3) . . . . ?
Mo2A Ru1A Mo1A C4A -148.4(3) . . . . ?
C2A Ru1A Mo1A S1A -26.8(3) . . . . ?
C3A Ru1A Mo1A S1A 121.8(3) . . . . ?
C1A Ru1A Mo1A S1A -128.1(2) . . . . ?
S2A Ru1A Mo1A S1A 138.15(9) . . . . ?
Mo2A Ru1A Mo1A S1A 68.45(7) . . . . ?
C2A Ru1A Mo1A S2A -165.0(3) . . . . ?
C3A Ru1A Mo1A S2A -16.4(3) . . . . ?
C1A Ru1A Mo1A S2A 93.7(2) . . . . ?
S1A Ru1A Mo1A S2A -138.15(9) . . . . ?
Mo2A Ru1A Mo1A S2A -69.70(6) . . . . ?
C2A Ru1A Mo1A C5A 84.7(4) . . . . ?
C3A Ru1A Mo1A C5A -126.7(4) . . . . ?
C1A Ru1A Mo1A C5A -16.7(3) . . . . ?
S2A Ru1A Mo1A C5A -110.4(2) . . . . ?
S1A Ru1A Mo1A C5A 111.5(2) . . . . ?
Mo2A Ru1A Mo1A C5A 179.9(2) . . . . ?
C2A Ru1A Mo1A Mo2A -95.3(3) . . . . ?
C3A Ru1A Mo1A Mo2A 53.3(3) . . . . ?
C1A Ru1A Mo1A Mo2A 163.4(2) . . . . ?
S2A Ru1A Mo1A Mo2A 69.70(6) . . . . ?
S1A Ru1A Mo1A Mo2A -68.45(7) . . . . ?
C14A Mo1A Mo2A C15A 46.5(3) . . . . ?
C7A Mo1A Mo2A C15A 58.1(6) . . . . ?
C8A Mo1A Mo2A C15A -0.1(6) . . . . ?
C6A Mo1A Mo2A C15A 118.5(5) . . . . ?
C4A Mo1A Mo2A C15A -64.7(7) . . . . ?
S1A Mo1A Mo2A C15A 143.8(2) . . . . ?
S2A Mo1A Mo2A C15A -94.4(2) . . . . ?
C5A Mo1A Mo2A C15A -155.2(6) . . . . ?
Ru1A Mo1A Mo2A C15A -155.1(2) . . . . ?
C15A Mo1A Mo2A C14A -46.5(3) . . . . ?
C7A Mo1A Mo2A C14A 11.5(6) . . . . ?
C8A Mo1A Mo2A C14A -46.7(6) . . . . ?
C6A Mo1A Mo2A C14A 72.0(5) . . . . ?
C4A Mo1A Mo2A C14A -111.3(7) . . . . ?
S1A Mo1A Mo2A C14A 97.2(3) . . . . ?
S2A Mo1A Mo2A C14A -140.9(3) . . . . ?
C5A Mo1A Mo2A C14A 158.2(6) . . . . ?
Ru1A Mo1A Mo2A C14A 158.4(2) . . . . ?
C14A Mo1A Mo2A C11A 46.6(4) . . . . ?
C15A Mo1A Mo2A C11A 0.0(4) . . . . ?
C7A Mo1A Mo2A C11A 58.1(6) . . . . ?
C8A Mo1A Mo2A C11A -0.1(7) . . . . ?
C6A Mo1A Mo2A C11A 118.6(6) . . . . ?
C4A Mo1A Mo2A C11A -64.7(7) . . . . ?
S1A Mo1A Mo2A C11A 143.8(4) . . . . ?
S2A Mo1A Mo2A C11A -94.4(4) . . . . ?
C5A Mo1A Mo2A C11A -155.2(7) . . . . ?
Ru1A Mo1A Mo2A C11A -155.0(4) . . . . ?
C14A Mo1A Mo2A C12A -11.5(4) . . . . ?
C15A Mo1A Mo2A C12A -58.0(4) . . . . ?
C7A Mo1A Mo2A C12A 0.1(6) . . . . ?
C8A Mo1A Mo2A C12A -58.1(7) . . . . ?
C6A Mo1A Mo2A C12A 60.5(6) . . . . ?
C4A Mo1A Mo2A C12A -122.7(7) . . . . ?
S1A Mo1A Mo2A C12A 85.8(4) . . . . ?
S2A Mo1A Mo2A C12A -152.4(4) . . . . ?
C5A Mo1A Mo2A C12A 146.8(7) . . . . ?
Ru1A Mo1A Mo2A C12A 146.9(4) . . . . ?
C14A Mo1A Mo2A C13A -72.1(5) . . . . ?
C15A Mo1A Mo2A C13A -118.7(5) . . . . ?
C7A Mo1A Mo2A C13A -60.6(7) . . . . ?
C8A Mo1A Mo2A C13A -118.8(7) . . . . ?
C6A Mo1A Mo2A C13A -0.2(6) . . . . ?
C4A Mo1A Mo2A C13A 176.6(8) . . . . ?
S1A Mo1A Mo2A C13A 25.1(4) . . . . ?
S2A Mo1A Mo2A C13A 146.9(4) . . . . ?
C5A Mo1A Mo2A C13A 86.1(7) . . . . ?
Ru1A Mo1A Mo2A C13A 86.2(4) . . . . ?
C14A Mo1A Mo2A C10A 111.5(5) . . . . ?
C15A Mo1A Mo2A C10A 64.9(5) . . . . ?
C7A Mo1A Mo2A C10A 123.0(7) . . . . ?
C8A Mo1A Mo2A C10A 64.8(8) . . . . ?
C6A Mo1A Mo2A C10A -176.5(7) . . . . ?
C4A Mo1A Mo2A C10A 0.2(8) . . . . ?
S1A Mo1A Mo2A C10A -151.3(5) . . . . ?
S2A Mo1A Mo2A C10A -29.5(5) . . . . ?
C5A Mo1A Mo2A C10A -90.3(8) . . . . ?
Ru1A Mo1A Mo2A C10A -90.1(5) . . . . ?
C14A Mo1A Mo2A C9A -156.0(6) . . . . ?
C15A Mo1A Mo2A C9A 157.5(6) . . . . ?
C7A Mo1A Mo2A C9A -144.5(7) . . . . ?
C8A Mo1A Mo2A C9A 157.4(8) . . . . ?
C6A Mo1A Mo2A C9A -84.0(7) . . . . ?
C4A Mo1A Mo2A C9A 92.8(8) . . . . ?
S1A Mo1A Mo2A C9A -58.7(5) . . . . ?
S2A Mo1A Mo2A C9A 63.1(5) . . . . ?
C5A Mo1A Mo2A C9A 2.2(8) . . . . ?
Ru1A Mo1A Mo2A C9A 2.4(5) . . . . ?
C14A Mo1A Mo2A S1A -97.2(3) . . . . ?
C15A Mo1A Mo2A S1A -143.8(2) . . . . ?
C7A Mo1A Mo2A S1A -85.7(5) . . . . ?
C8A Mo1A Mo2A S1A -143.9(6) . . . . ?
C6A Mo1A Mo2A S1A -25.3(5) . . . . ?
C4A Mo1A Mo2A S1A 151.5(6) . . . . ?
S2A Mo1A Mo2A S1A 121.82(8) . . . . ?
C5A Mo1A Mo2A S1A 61.0(6) . . . . ?
Ru1A Mo1A Mo2A S1A 61.14(6) . . . . ?
C14A Mo1A Mo2A S2A 140.9(3) . . . . ?
C15A Mo1A Mo2A S2A 94.4(2) . . . . ?
C7A Mo1A Mo2A S2A 152.4(5) . . . . ?
C8A Mo1A Mo2A S2A 94.3(6) . . . . ?
C6A Mo1A Mo2A S2A -147.1(5) . . . . ?
C4A Mo1A Mo2A S2A 29.7(6) . . . . ?
S1A Mo1A Mo2A S2A -121.82(8) . . . . ?
C5A Mo1A Mo2A S2A -60.8(6) . . . . ?
Ru1A Mo1A Mo2A S2A -60.69(6) . . . . ?
C14A Mo1A Mo2A Ru1A -158.4(2) . . . . ?
C15A Mo1A Mo2A Ru1A 155.1(2) . . . . ?
C7A Mo1A Mo2A Ru1A -146.9(5) . . . . ?
C8A Mo1A Mo2A Ru1A 155.0(6) . . . . ?
C6A Mo1A Mo2A Ru1A -86.4(5) . . . . ?
C4A Mo1A Mo2A Ru1A 90.4(6) . . . . ?
S1A Mo1A Mo2A Ru1A -61.14(6) . . . . ?
S2A Mo1A Mo2A Ru1A 60.69(6) . . . . ?
C5A Mo1A Mo2A Ru1A -0.2(6) . . . . ?
C2A Ru1A Mo2A C15A 142.4(3) . . . . ?
C3A Ru1A Mo2A C15A -122.6(3) . . . . ?
C1A Ru1A Mo2A C15A -6.9(4) . . . . ?
S2A Ru1A Mo2A C15A -43.7(2) . . . . ?
S1A Ru1A Mo2A C15A 87.5(2) . . . . ?
Mo1A Ru1A Mo2A C15A 22.0(2) . . . . ?
C2A Ru1A Mo2A C14A 101.6(3) . . . . ?
C3A Ru1A Mo2A C14A -163.5(3) . . . . ?
C1A Ru1A Mo2A C14A -47.7(4) . . . . ?
S2A Ru1A Mo2A C14A -84.5(2) . . . . ?
S1A Ru1A Mo2A C14A 46.7(2) . . . . ?
Mo1A Ru1A Mo2A C14A -18.8(2) . . . . ?
C2A Ru1A Mo2A C11A -88.2(5) . . . . ?
C3A Ru1A Mo2A C11A 6.7(4) . . . . ?
C1A Ru1A Mo2A C11A 122.5(5) . . . . ?
S2A Ru1A Mo2A C11A 85.6(4) . . . . ?
S1A Ru1A Mo2A C11A -143.1(4) . . . . ?
Mo1A Ru1A Mo2A C11A 151.3(4) . . . . ?
C2A Ru1A Mo2A C12A -23.5(4) . . . . ?
C3A Ru1A Mo2A C12A 71.4(4) . . . . ?
C1A Ru1A Mo2A C12A -172.8(5) . . . . ?
S2A Ru1A Mo2A C12A 150.3(4) . . . . ?
S1A Ru1A Mo2A C12A -78.4(4) . . . . ?
Mo1A Ru1A Mo2A C12A -144.0(4) . . . . ?
C2A Ru1A Mo2A C13A -27.1(3) . . . . ?
C3A Ru1A Mo2A C13A 67.8(3) . . . . ?
C1A Ru1A Mo2A C13A -176.4(4) . . . . ?
S2A Ru1A Mo2A C13A 146.8(2) . . . . ?
S1A Ru1A Mo2A C13A -82.0(2) . . . . ?
Mo1A Ru1A Mo2A C13A -147.5(2) . . . . ?
C2A Ru1A Mo2A C10A -89.5(3) . . . . ?
C3A Ru1A Mo2A C10A 5.4(3) . . . . ?
C1A Ru1A Mo2A C10A 121.1(4) . . . . ?
S2A Ru1A Mo2A C10A 84.3(2) . . . . ?
S1A Ru1A Mo2A C10A -144.5(2) . . . . ?
Mo1A Ru1A Mo2A C10A 150.0(2) . . . . ?
C2A Ru1A Mo2A C9A -58.7(3) . . . . ?
C3A Ru1A Mo2A C9A 36.2(3) . . . . ?
C1A Ru1A Mo2A C9A 152.0(4) . . . . ?
S2A Ru1A Mo2A C9A 115.2(2) . . . . ?
S1A Ru1A Mo2A C9A -113.6(2) . . . . ?
Mo1A Ru1A Mo2A C9A -179.1(2) . . . . ?
C2A Ru1A Mo2A S1A 54.9(3) . . . . ?
C3A Ru1A Mo2A S1A 149.8(2) . . . . ?
C1A Ru1A Mo2A S1A -94.4(4) . . . . ?
S2A Ru1A Mo2A S1A -131.24(8) . . . . ?
Mo1A Ru1A Mo2A S1A -65.53(6) . . . . ?
C2A Ru1A Mo2A S2A -173.8(3) . . . . ?
C3A Ru1A Mo2A S2A -78.9(2) . . . . ?
C1A Ru1A Mo2A S2A 36.8(4) . . . . ?
S1A Ru1A Mo2A S2A 131.24(8) . . . . ?
Mo1A Ru1A Mo2A S2A 65.71(6) . . . . ?
C2A Ru1A Mo2A Mo1A 120.5(3) . . . . ?
C3A Ru1A Mo2A Mo1A -144.6(2) . . . . ?
C1A Ru1A Mo2A Mo1A -28.9(4) . . . . ?
S2A Ru1A Mo2A Mo1A -65.71(6) . . . . ?
S1A Ru1A Mo2A Mo1A 65.53(6) . . . . ?
C14A Mo1A S1A Mo2A 55.49(19) . . . . ?
C15A Mo1A S1A Mo2A 28.62(19) . . . . ?
C7A Mo1A S1A Mo2A 137.3(3) . . . . ?
C8A Mo1A S1A Mo2A 136.9(5) . . . . ?
C6A Mo1A S1A Mo2A 167.8(2) . . . . ?
C4A Mo1A S1A Mo2A -156.0(5) . . . . ?
S2A Mo1A S1A Mo2A -46.35(6) . . . . ?
C5A Mo1A S1A Mo2A -160.7(2) . . . . ?
Ru1A Mo1A S1A Mo2A -78.24(5) . . . . ?
C14A Mo1A S1A Ru1A 133.7(2) . . . . ?
C15A Mo1A S1A Ru1A 106.85(19) . . . . ?
C7A Mo1A S1A Ru1A -144.4(3) . . . . ?
C8A Mo1A S1A Ru1A -144.9(5) . . . . ?
C6A Mo1A S1A Ru1A -114.0(2) . . . . ?
C4A Mo1A S1A Ru1A -77.7(5) . . . . ?
S2A Mo1A S1A Ru1A 31.88(7) . . . . ?
C5A Mo1A S1A Ru1A -82.4(2) . . . . ?
Mo2A Mo1A S1A Ru1A 78.24(5) . . . . ?
C15A Mo2A S1A Mo1A -29.26(18) . . . . ?
C14A Mo2A S1A Mo1A -54.63(19) . . . . ?
C11A Mo2A S1A Mo1A -136.0(4) . . . . ?
C12A Mo2A S1A Mo1A -136.5(2) . . . . ?
C13A Mo2A S1A Mo1A -167.5(2) . . . . ?
C10A Mo2A S1A Mo1A 156.6(3) . . . . ?
C9A Mo2A S1A Mo1A 160.3(2) . . . . ?
S2A Mo2A S1A Mo1A 45.31(6) . . . . ?
Ru1A Mo2A S1A Mo1A 82.31(5) . . . . ?
C15A Mo2A S1A Ru1A -111.57(18) . . . . ?
C14A Mo2A S1A Ru1A -136.94(19) . . . . ?
C11A Mo2A S1A Ru1A 141.7(4) . . . . ?
C12A Mo2A S1A Ru1A 141.2(2) . . . . ?
C13A Mo2A S1A Ru1A 110.2(2) . . . . ?
C10A Mo2A S1A Ru1A 74.3(4) . . . . ?
C9A Mo2A S1A Ru1A 78.0(2) . . . . ?
S2A Mo2A S1A Ru1A -37.00(6) . . . . ?
Mo1A Mo2A S1A Ru1A -82.31(5) . . . . ?
C2A Ru1A S1A Mo1A 159.2(2) . . . . ?
C3A Ru1A S1A Mo1A -116.1(3) . . . . ?
C1A Ru1A S1A Mo1A 67.4(3) . . . . ?
S2A Ru1A S1A Mo1A -31.50(7) . . . . ?
Mo2A Ru1A S1A Mo1A -68.81(5) . . . . ?
C2A Ru1A S1A Mo2A -132.0(2) . . . . ?
C3A Ru1A S1A Mo2A -47.3(3) . . . . ?
C1A Ru1A S1A Mo2A 136.2(3) . . . . ?
S2A Ru1A S1A Mo2A 37.31(6) . . . . ?
Mo1A Ru1A S1A Mo2A 68.81(5) . . . . ?
C14A Mo1A S2A Ru1A -109.16(19) . . . . ?
C15A Mo1A S2A Ru1A -132.95(18) . . . . ?
C7A Mo1A S2A Ru1A 140.7(6) . . . . ?
C8A Mo1A S2A Ru1A 146.1(3) . . . . ?
C6A Mo1A S2A Ru1A 75.0(4) . . . . ?
C4A Mo1A S2A Ru1A 116.0(3) . . . . ?
S1A Mo1A S2A Ru1A -31.97(6) . . . . ?
C5A Mo1A S2A Ru1A 83.1(2) . . . . ?
Mo2A Mo1A S2A Ru1A -77.71(4) . . . . ?
C14A Mo1A S2A Mo2A -31.44(19) . . . . ?
C15A Mo1A S2A Mo2A -55.24(18) . . . . ?
C7A Mo1A S2A Mo2A -141.6(6) . . . . ?
C8A Mo1A S2A Mo2A -136.2(3) . . . . ?
C6A Mo1A S2A Mo2A 152.7(4) . . . . ?
C4A Mo1A S2A Mo2A -166.2(3) . . . . ?
S1A Mo1A S2A Mo2A 45.74(6) . . . . ?
C5A Mo1A S2A Mo2A 160.8(2) . . . . ?
Ru1A Mo1A S2A Mo2A 77.71(4) . . . . ?
C2A Ru1A S2A Mo1A 96.3(11) . . . . ?
C3A Ru1A S2A Mo1A 168.2(2) . . . . ?
C1A Ru1A S2A Mo1A -91.3(2) . . . . ?
S1A Ru1A S2A Mo1A 31.24(6) . . . . ?
Mo2A Ru1A S2A Mo1A 67.92(4) . . . . ?
C2A Ru1A S2A Mo2A 28.4(11) . . . . ?
C3A Ru1A S2A Mo2A 100.3(2) . . . . ?
C1A Ru1A S2A Mo2A -159.2(2) . . . . ?
S1A Ru1A S2A Mo2A -36.68(6) . . . . ?
Mo1A Ru1A S2A Mo2A -67.92(4) . . . . ?
C15A Mo2A S2A Mo1A 56.8(2) . . . . ?
C14A Mo2A S2A Mo1A 30.7(2) . . . . ?
C11A Mo2A S2A Mo1A 135.6(2) . . . . ?
C12A Mo2A S2A Mo1A 138.6(5) . . . . ?
C13A Mo2A S2A Mo1A -150.3(4) . . . . ?
C10A Mo2A S2A Mo1A 166.7(2) . . . . ?
C9A Mo2A S2A Mo1A -159.2(2) . . . . ?
S1A Mo2A S2A Mo1A -45.24(6) . . . . ?
Ru1A Mo2A S2A Mo1A -82.45(5) . . . . ?
C15A Mo2A S2A Ru1A 139.3(2) . . . . ?
C14A Mo2A S2A Ru1A 113.1(2) . . . . ?
C11A Mo2A S2A Ru1A -142.0(2) . . . . ?
C12A Mo2A S2A Ru1A -139.0(5) . . . . ?
C13A Mo2A S2A Ru1A -67.8(4) . . . . ?
C10A Mo2A S2A Ru1A -110.9(2) . . . . ?
C9A Mo2A S2A Ru1A -76.8(2) . . . . ?
S1A Mo2A S2A Ru1A 37.21(6) . . . . ?
Mo1A Mo2A S2A Ru1A 82.45(5) . . . . ?
C2A Ru1A C1A O1A 151(10) . . . . ?
C3A Ru1A C1A O1A 57(10) . . . . ?
S2A Ru1A C1A O1A -28(10) . . . . ?
S1A Ru1A C1A O1A -125(10) . . . . ?
Mo2A Ru1A C1A O1A -57(10) . . . . ?
Mo1A Ru1A C1A O1A -80(10) . . . . ?
C3A Ru1A C2A O2A -110(36) . . . . ?
C1A Ru1A C2A O2A 148(36) . . . . ?
S2A Ru1A C2A O2A -39(36) . . . . ?
S1A Ru1A C2A O2A 27(36) . . . . ?
Mo2A Ru1A C2A O2A -14(36) . . . . ?
Mo1A Ru1A C2A O2A 48(36) . . . . ?
C2A Ru1A C3A O3A -179(100) . . . . ?
C1A Ru1A C3A O3A -83(16) . . . . ?
S2A Ru1A C3A O3A 12(16) . . . . ?
S1A Ru1A C3A O3A 100(16) . . . . ?
Mo2A Ru1A C3A O3A 64(16) . . . . ?
Mo1A Ru1A C3A O3A 25(16) . . . . ?
C14A Mo1A C4A C8A 16.1(8) . . . . ?
C15A Mo1A C4A C8A 53.6(7) . . . . ?
C7A Mo1A C4A C8A -37.5(6) . . . . ?
C6A Mo1A C4A C8A -77.6(6) . . . . ?
S1A Mo1A C4A C8A -121.6(7) . . . . ?
S2A Mo1A C4A C8A 129.3(6) . . . . ?
C5A Mo1A C4A C8A -113.9(8) . . . . ?
Mo2A Mo1A C4A C8A 104.3(7) . . . . ?
Ru1A Mo1A C4A C8A -179.6(6) . . . . ?
C14A Mo1A C4A C5A 130.0(5) . . . . ?
C15A Mo1A C4A C5A 167.5(5) . . . . ?
C7A Mo1A C4A C5A 76.3(6) . . . . ?
C8A Mo1A C4A C5A 113.9(8) . . . . ?
C6A Mo1A C4A C5A 36.2(5) . . . . ?
S1A Mo1A C4A C5A -7.7(9) . . . . ?
S2A Mo1A C4A C5A -116.9(5) . . . . ?
Mo2A Mo1A C4A C5A -141.9(4) . . . . ?
Ru1A Mo1A C4A C5A -65.8(5) . . . . ?
C8A C4A C5A C6A 2.3(9) . . . . ?
Mo1A C4A C5A C6A -61.6(5) . . . . ?
C8A C4A C5A Mo1A 63.9(6) . . . . ?
C14A Mo1A C5A C6A 29.4(8) . . . . ?
C15A Mo1A C5A C6A 96.5(6) . . . . ?
C7A Mo1A C5A C6A 36.4(5) . . . . ?
C8A Mo1A C5A C6A 78.6(6) . . . . ?
C4A Mo1A C5A C6A 117.3(8) . . . . ?
S1A Mo1A C5A C6A -67.3(5) . . . . ?
S2A Mo1A C5A C6A -171.6(5) . . . . ?
Mo2A Mo1A C5A C6A -119.3(6) . . . . ?
Ru1A Mo1A C5A C6A -119.5(5) . . . . ?
C14A Mo1A C5A C4A -87.9(7) . . . . ?
C15A Mo1A C5A C4A -20.8(8) . . . . ?
C7A Mo1A C5A C4A -80.9(6) . . . . ?
C8A Mo1A C5A C4A -38.7(6) . . . . ?
C6A Mo1A C5A C4A -117.3(8) . . . . ?
S1A Mo1A C5A C4A 175.4(5) . . . . ?
S2A Mo1A C5A C4A 71.1(6) . . . . ?
Mo2A Mo1A C5A C4A 123.3(6) . . . . ?
Ru1A Mo1A C5A C4A 123.2(5) . . . . ?
C4A C5A C6A C7A -1.8(9) . . . . ?
Mo1A C5A C6A C7A -63.5(6) . . . . ?
C4A C5A C6A Mo1A 61.8(6) . . . . ?
C14A Mo1A C6A C7A -45.3(7) . . . . ?
C15A Mo1A C6A C7A -9.4(8) . . . . ?
C8A Mo1A C6A C7A 38.1(6) . . . . ?
C4A Mo1A C6A C7A 80.0(7) . . . . ?
S1A Mo1A C6A C7A -123.0(6) . . . . ?
S2A Mo1A C6A C7A 130.3(6) . . . . ?
C5A Mo1A C6A C7A 116.7(8) . . . . ?
Mo2A Mo1A C6A C7A -101.9(7) . . . . ?
Ru1A Mo1A C6A C7A -174.3(6) . . . . ?
C14A Mo1A C6A C5A -162.1(5) . . . . ?
C15A Mo1A C6A C5A -126.2(5) . . . . ?
C7A Mo1A C6A C5A -116.7(8) . . . . ?
C8A Mo1A C6A C5A -78.6(6) . . . . ?
C4A Mo1A C6A C5A -36.7(5) . . . . ?
S1A Mo1A C6A C5A 120.3(5) . . . . ?
S2A Mo1A C6A C5A 13.6(7) . . . . ?
Mo2A Mo1A C6A C5A 141.4(4) . . . . ?
Ru1A Mo1A C6A C5A 69.0(5) . . . . ?
C5A C6A C7A C8A 0.5(10) . . . . ?
Mo1A C6A C7A C8A -65.4(6) . . . . ?
C5A C6A C7A Mo1A 65.9(6) . . . . ?
C14A Mo1A C7A C6A 139.0(6) . . . . ?
C15A Mo1A C7A C6A 173.3(6) . . . . ?
C8A Mo1A C7A C6A -115.7(9) . . . . ?
C4A Mo1A C7A C6A -78.3(6) . . . . ?
S1A Mo1A C7A C6A 64.7(6) . . . . ?
S2A Mo1A C7A C6A -107.4(8) . . . . ?
C5A Mo1A C7A C6A -36.9(5) . . . . ?
Mo2A Mo1A C7A C6A 129.8(5) . . . . ?
Ru1A Mo1A C7A C6A 9.4(9) . . . . ?
C14A Mo1A C7A C8A -105.2(7) . . . . ?
C15A Mo1A C7A C8A -71.0(7) . . . . ?
C6A Mo1A C7A C8A 115.7(9) . . . . ?
C4A Mo1A C7A C8A 37.4(6) . . . . ?
S1A Mo1A C7A C8A -179.6(6) . . . . ?
S2A Mo1A C7A C8A 8.3(11) . . . . ?
C5A Mo1A C7A C8A 78.8(6) . . . . ?
Mo2A Mo1A C7A C8A -114.5(6) . . . . ?
Ru1A Mo1A C7A C8A 125.2(7) . . . . ?
C6A C7A C8A C4A 0.9(11) . . . . ?
Mo1A C7A C8A C4A -65.8(6) . . . . ?
C6A C7A C8A Mo1A 66.7(6) . . . . ?
C5A C4A C8A C7A -2.0(10) . . . . ?
Mo1A C4A C8A C7A 64.3(6) . . . . ?
C5A C4A C8A Mo1A -66.3(6) . . . . ?
C14A Mo1A C8A C7A 76.3(7) . . . . ?
C15A Mo1A C8A C7A 112.4(7) . . . . ?
C6A Mo1A C8A C7A -36.6(6) . . . . ?
C4A Mo1A C8A C7A -115.9(9) . . . . ?
S1A Mo1A C8A C7A 0.8(10) . . . . ?
S2A Mo1A C8A C7A -175.6(5) . . . . ?
C5A Mo1A C8A C7A -77.6(6) . . . . ?
Mo2A Mo1A C8A C7A 112.5(6) . . . . ?
Ru1A Mo1A C8A C7A -115.2(8) . . . . ?
C14A Mo1A C8A C4A -167.9(6) . . . . ?
C15A Mo1A C8A C4A -131.7(6) . . . . ?
C7A Mo1A C8A C4A 115.9(9) . . . . ?
C6A Mo1A C8A C4A 79.3(6) . . . . ?
S1A Mo1A C8A C4A 116.6(8) . . . . ?
S2A Mo1A C8A C4A -59.8(6) . . . . ?
C5A Mo1A C8A C4A 38.3(5) . . . . ?
Mo2A Mo1A C8A C4A -131.6(5) . . . . ?
Ru1A Mo1A C8A C4A 0.7(10) . . . . ?
C15A Mo2A C9A C13A -95.1(6) . . . . ?
C14A Mo2A C9A C13A -26.5(8) . . . . ?
C11A Mo2A C9A C13A -78.2(5) . . . . ?
C12A Mo2A C9A C13A -36.4(5) . . . . ?
C10A Mo2A C9A C13A -115.3(7) . . . . ?
S1A Mo2A C9A C13A 68.3(5) . . . . ?
S2A Mo2A C9A C13A 171.2(5) . . . . ?
Mo1A Mo2A C9A C13A 117.9(6) . . . . ?
Ru1A Mo2A C9A C13A 120.1(5) . . . . ?
C15A Mo2A C9A C10A 20.2(7) . . . . ?
C14A Mo2A C9A C10A 88.9(7) . . . . ?
C11A Mo2A C9A C10A 37.1(5) . . . . ?
C12A Mo2A C9A C10A 79.0(5) . . . . ?
C13A Mo2A C9A C10A 115.3(7) . . . . ?
S1A Mo2A C9A C10A -176.4(4) . . . . ?
S2A Mo2A C9A C10A -73.4(5) . . . . ?
Mo1A Mo2A C9A C10A -126.8(6) . . . . ?
Ru1A Mo2A C9A C10A -124.6(4) . . . . ?
C13A C9A C10A C11A 1.9(8) . . . . ?
Mo2A C9A C10A C11A -62.0(5) . . . . ?
C13A C9A C10A Mo2A 63.9(5) . . . . ?
C15A Mo2A C10A C11A -51.5(5) . . . . ?
C14A Mo2A C10A C11A -15.0(6) . . . . ?
C12A Mo2A C10A C11A 38.0(4) . . . . ?
C13A Mo2A C10A C11A 79.0(5) . . . . ?
C9A Mo2A C10A C11A 116.4(7) . . . . ?
S1A Mo2A C10A C11A 122.4(5) . . . . ?
S2A Mo2A C10A C11A -127.7(4) . . . . ?
Mo1A Mo2A C10A C11A -103.2(5) . . . . ?
Ru1A Mo2A C10A C11A 178.8(4) . . . . ?
C15A Mo2A C10A C9A -167.9(4) . . . . ?
C14A Mo2A C10A C9A -131.4(5) . . . . ?
C11A Mo2A C10A C9A -116.4(7) . . . . ?
C12A Mo2A C10A C9A -78.4(5) . . . . ?
C13A Mo2A C10A C9A -37.5(5) . . . . ?
S1A Mo2A C10A C9A 6.0(7) . . . . ?
S2A Mo2A C10A C9A 115.8(4) . . . . ?
Mo1A Mo2A C10A C9A 140.4(4) . . . . ?
Ru1A Mo2A C10A C9A 62.3(5) . . . . ?
C9A C10A C11A C12A -1.5(9) . . . . ?
Mo2A C10A C11A C12A -65.0(5) . . . . ?
C9A C10A C11A Mo2A 63.5(5) . . . . ?
C15A Mo2A C11A C12A -111.5(5) . . . . ?
C14A Mo2A C11A C12A -75.9(5) . . . . ?
C13A Mo2A C11A C12A 36.9(4) . . . . ?
C10A Mo2A C11A C12A 115.3(7) . . . . ?
C9A Mo2A C11A C12A 78.0(5) . . . . ?
S1A Mo2A C11A C12A -0.8(7) . . . . ?
S2A Mo2A C11A C12A 177.7(4) . . . . ?
Mo1A Mo2A C11A C12A -111.6(5) . . . . ?
Ru1A Mo2A C11A C12A 113.1(5) . . . . ?
C15A Mo2A C11A C10A 133.2(5) . . . . ?
C14A Mo2A C11A C10A 168.9(5) . . . . ?
C12A Mo2A C11A C10A -115.3(7) . . . . ?
C13A Mo2A C11A C10A -78.4(5) . . . . ?
C9A Mo2A C11A C10A -37.3(4) . . . . ?
S1A Mo2A C11A C10A -116.1(5) . . . . ?
S2A Mo2A C11A C10A 62.4(5) . . . . ?
Mo1A Mo2A C11A C10A 133.2(4) . . . . ?
Ru1A Mo2A C11A C10A -2.1(7) . . . . ?
C10A C11A C12A C13A 0.5(9) . . . . ?
Mo2A C11A C12A C13A -66.0(6) . . . . ?
C10A C11A C12A Mo2A 66.5(5) . . . . ?
C15A Mo2A C12A C13A -173.0(5) . . . . ?
C14A Mo2A C12A C13A -137.9(5) . . . . ?
C11A Mo2A C12A C13A 116.1(7) . . . . ?
C10A Mo2A C12A C13A 78.4(5) . . . . ?
C9A Mo2A C12A C13A 36.6(5) . . . . ?
S1A Mo2A C12A C13A -64.4(5) . . . . ?
S2A Mo2A C12A C13A 111.5(6) . . . . ?
Mo1A Mo2A C12A C13A -128.8(4) . . . . ?
Ru1A Mo2A C12A C13A -5.9(7) . . . . ?
C15A Mo2A C12A C11A 71.0(5) . . . . ?
C14A Mo2A C12A C11A 106.0(5) . . . . ?
C13A Mo2A C12A C11A -116.1(7) . . . . ?
C10A Mo2A C12A C11A -37.7(5) . . . . ?
C9A Mo2A C12A C11A -79.5(5) . . . . ?
S1A Mo2A C12A C11A 179.5(4) . . . . ?
S2A Mo2A C12A C11A -4.6(8) . . . . ?
Mo1A Mo2A C12A C11A 115.1(5) . . . . ?
Ru1A Mo2A C12A C11A -122.0(5) . . . . ?
C11A C12A C13A C9A 0.7(9) . . . . ?
Mo2A C12A C13A C9A -63.9(5) . . . . ?
C11A C12A C13A Mo2A 64.6(5) . . . . ?
C10A C9A C13A C12A -1.6(9) . . . . ?
Mo2A C9A C13A C12A 62.4(5) . . . . ?
C10A C9A C13A Mo2A -64.0(5) . . . . ?
C15A Mo2A C13A C12A 9.8(7) . . . . ?
C14A Mo2A C13A C12A 46.9(6) . . . . ?
C11A Mo2A C13A C12A -37.8(5) . . . . ?
C10A Mo2A C13A C12A -79.4(6) . . . . ?
C9A Mo2A C13A C12A -117.4(7) . . . . ?
S1A Mo2A C13A C12A 123.4(5) . . . . ?
S2A Mo2A C13A C12A -132.1(5) . . . . ?
Mo1A Mo2A C13A C12A 102.6(6) . . . . ?
Ru1A Mo2A C13A C12A 176.3(4) . . . . ?
C15A Mo2A C13A C9A 127.2(5) . . . . ?
C14A Mo2A C13A C9A 164.3(5) . . . . ?
C11A Mo2A C13A C9A 79.7(5) . . . . ?
C12A Mo2A C13A C9A 117.4(7) . . . . ?
C10A Mo2A C13A C9A 38.0(5) . . . . ?
S1A Mo2A C13A C9A -119.2(5) . . . . ?
S2A Mo2A C13A C9A -14.7(7) . . . . ?
Mo1A Mo2A C13A C9A -140.0(4) . . . . ?
Ru1A Mo2A C13A C9A -66.3(5) . . . . ?
C7A Mo1A C14A C15A 113.6(5) . . . . ?
C8A Mo1A C14A C15A 79.5(5) . . . . ?
C6A Mo1A C14A C15A 137.0(4) . . . . ?
C4A Mo1A C14A C15A 70.3(5) . . . . ?
S1A Mo1A C14A C15A -132.5(4) . . . . ?
S2A Mo1A C14A C15A -40.3(4) . . . . ?
C5A Mo1A C14A C15A 119.5(5) . . . . ?
Mo2A Mo1A C14A C15A -73.6(4) . . . . ?
Ru1A Mo1A C14A C15A -94.2(4) . . . . ?
C15A Mo1A C14A C16A -150.4(10) . . . . ?
C7A Mo1A C14A C16A -36.8(8) . . . . ?
C8A Mo1A C14A C16A -70.9(9) . . . . ?
C6A Mo1A C14A C16A -13.4(9) . . . . ?
C4A Mo1A C14A C16A -80.2(9) . . . . ?
S1A Mo1A C14A C16A 77.1(8) . . . . ?
S2A Mo1A C14A C16A 169.3(8) . . . . ?
C5A Mo1A C14A C16A -30.9(11) . . . . ?
Mo2A Mo1A C14A C16A 136.0(9) . . . . ?
Ru1A Mo1A C14A C16A 115.4(8) . . . . ?
C15A Mo1A C14A Mo2A 73.6(4) . . . . ?
C7A Mo1A C14A Mo2A -172.8(4) . . . . ?
C8A Mo1A C14A Mo2A 153.1(3) . . . . ?
C6A Mo1A C14A Mo2A -149.4(2) . . . . ?
C4A Mo1A C14A Mo2A 143.8(3) . . . . ?
S1A Mo1A C14A Mo2A -58.97(13) . . . . ?
S2A Mo1A C14A Mo2A 33.23(19) . . . . ?
C5A Mo1A C14A Mo2A -166.9(4) . . . . ?
Ru1A Mo1A C14A Mo2A -20.7(2) . . . . ?
C11A Mo2A C14A C15A -75.8(5) . . . . ?
C12A Mo2A C14A C15A -110.1(5) . . . . ?
C13A Mo2A C14A C15A -134.6(4) . . . . ?
C10A Mo2A C14A C15A -67.2(5) . . . . ?
C9A Mo2A C14A C15A -118.5(6) . . . . ?
S1A Mo2A C14A C15A 135.9(4) . . . . ?
S2A Mo2A C14A C15A 44.8(4) . . . . ?
Mo1A Mo2A C14A C15A 77.2(4) . . . . ?
Ru1A Mo2A C14A C15A 98.8(4) . . . . ?
C15A Mo2A C14A C16A 137.9(10) . . . . ?
C11A Mo2A C14A C16A 62.1(8) . . . . ?
C12A Mo2A C14A C16A 27.9(8) . . . . ?
C13A Mo2A C14A C16A 3.3(8) . . . . ?
C10A Mo2A C14A C16A 70.8(8) . . . . ?
C9A Mo2A C14A C16A 19.5(11) . . . . ?
S1A Mo2A C14A C16A -86.2(7) . . . . ?
S2A Mo2A C14A C16A -177.2(7) . . . . ?
Mo1A Mo2A C14A C16A -144.9(8) . . . . ?
Ru1A Mo2A C14A C16A -123.3(7) . . . . ?
C15A Mo2A C14A Mo1A -77.2(4) . . . . ?
C11A Mo2A C14A Mo1A -153.0(2) . . . . ?
C12A Mo2A C14A Mo1A 172.7(3) . . . . ?
C13A Mo2A C14A Mo1A 148.2(3) . . . . ?
C10A Mo2A C14A Mo1A -144.4(3) . . . . ?
C9A Mo2A C14A Mo1A 164.3(4) . . . . ?
S1A Mo2A C14A Mo1A 58.71(14) . . . . ?
S2A Mo2A C14A Mo1A -32.36(19) . . . . ?
Ru1A Mo2A C14A Mo1A 21.6(2) . . . . ?
C16A C14A C15A C22A 14.6(16) . . . . ?
Mo1A C14A C15A C22A -137.4(10) . . . . ?
Mo2A C14A C15A C22A 144.3(10) . . . . ?
C16A C14A C15A Mo2A -129.8(9) . . . . ?
Mo1A C14A C15A Mo2A 78.22(19) . . . . ?
C16A C14A C15A Mo1A 152.0(9) . . . . ?
Mo2A C14A C15A Mo1A -78.22(19) . . . . ?
C11A Mo2A C15A C14A 106.1(5) . . . . ?
C12A Mo2A C15A C14A 72.7(5) . . . . ?
C13A Mo2A C15A C14A 67.1(6) . . . . ?
C10A Mo2A C15A C14A 132.9(4) . . . . ?
C9A Mo2A C15A C14A 120.5(5) . . . . ?
S1A Mo2A C15A C14A -43.6(4) . . . . ?
S2A Mo2A C15A C14A -133.9(4) . . . . ?
Mo1A Mo2A C15A C14A -74.0(4) . . . . ?
Ru1A Mo2A C15A C14A -98.9(4) . . . . ?
C14A Mo2A C15A C22A -145.9(9) . . . . ?
C11A Mo2A C15A C22A -39.9(7) . . . . ?
C12A Mo2A C15A C22A -73.2(7) . . . . ?
C13A Mo2A C15A C22A -78.8(8) . . . . ?
C10A Mo2A C15A C22A -13.1(8) . . . . ?
C9A Mo2A C15A C22A -25.4(9) . . . . ?
S1A Mo2A C15A C22A 170.4(7) . . . . ?
S2A Mo2A C15A C22A 80.2(7) . . . . ?
Mo1A Mo2A C15A C22A 140.1(8) . . . . ?
Ru1A Mo2A C15A C22A 115.2(7) . . . . ?
C14A Mo2A C15A Mo1A 74.0(4) . . . . ?
C11A Mo2A C15A Mo1A -180.0(3) . . . . ?
C12A Mo2A C15A Mo1A 146.7(2) . . . . ?
C13A Mo2A C15A Mo1A 141.1(3) . . . . ?
C10A Mo2A C15A Mo1A -153.2(2) . . . . ?
C9A Mo2A C15A Mo1A -165.6(4) . . . . ?
S1A Mo2A C15A Mo1A 30.33(17) . . . . ?
S2A Mo2A C15A Mo1A -59.93(12) . . . . ?
Ru1A Mo2A C15A Mo1A -24.9(2) . . . . ?
C7A Mo1A C15A C14A -69.5(5) . . . . ?
C8A Mo1A C15A C14A -102.5(5) . . . . ?
C6A Mo1A C15A C14A -64.1(5) . . . . ?
C4A Mo1A C15A C14A -130.2(4) . . . . ?
S1A Mo1A C15A C14A 47.1(4) . . . . ?
S2A Mo1A C15A C14A 139.0(4) . . . . ?
C5A Mo1A C15A C14A -117.6(5) . . . . ?
Mo2A Mo1A C15A C14A 77.5(4) . . . . ?
Ru1A Mo1A C15A C14A 101.0(4) . . . . ?
C14A Mo1A C15A C22A 140.9(9) . . . . ?
C7A Mo1A C15A C22A 71.5(8) . . . . ?
C8A Mo1A C15A C22A 38.4(8) . . . . ?
C6A Mo1A C15A C22A 76.8(8) . . . . ?
C4A Mo1A C15A C22A 10.7(8) . . . . ?
S1A Mo1A C15A C22A -172.0(7) . . . . ?
S2A Mo1A C15A C22A -80.1(7) . . . . ?
C5A Mo1A C15A C22A 23.4(10) . . . . ?
Mo2A Mo1A C15A C22A -141.5(8) . . . . ?
Ru1A Mo1A C15A C22A -118.1(7) . . . . ?
C14A Mo1A C15A Mo2A -77.5(4) . . . . ?
C7A Mo1A C15A Mo2A -147.0(3) . . . . ?
C8A Mo1A C15A Mo2A 179.9(4) . . . . ?
C6A Mo1A C15A Mo2A -141.6(3) . . . . ?
C4A Mo1A C15A Mo2A 152.3(3) . . . . ?
S1A Mo1A C15A Mo2A -30.47(17) . . . . ?
S2A Mo1A C15A Mo2A 61.48(13) . . . . ?
C5A Mo1A C15A Mo2A 164.9(4) . . . . ?
Ru1A Mo1A C15A Mo2A 23.43(19) . . . . ?
C15A C14A C16A C21A 18.4(12) . . . . ?
Mo1A C14A C16A C21A 152.8(7) . . . . ?
Mo2A C14A C16A C21A -88.9(9) . . . . ?
C15A C14A C16A C17A -163.6(8) . . . . ?
Mo1A C14A C16A C17A -29.3(11) . . . . ?
Mo2A C14A C16A C17A 89.0(9) . . . . ?
C21A C16A C17A C18A 1.1(10) . . . . ?
C14A C16A C17A C18A -176.9(6) . . . . ?
C16A C17A C18A C19A -1.2(11) . . . . ?
C17A C18A C19A C20A 0.5(11) . . . . ?
C18A C19A C20A C21A 0.3(11) . . . . ?
C19A C20A C21A C16A -0.4(11) . . . . ?
C17A C16A C21A C20A -0.3(10) . . . . ?
C14A C16A C21A C20A 177.7(6) . . . . ?
C14A C15A C22A C23A 33.5(13) . . . . ?
Mo2A C15A C22A C23A 158.8(6) . . . . ?
Mo1A C15A C22A C23A -81.9(9) . . . . ?
C14A C15A C22A C27A -146.0(9) . . . . ?
Mo2A C15A C22A C27A -20.6(11) . . . . ?
Mo1A C15A C22A C27A 98.6(8) . . . . ?
C27A C22A C23A C24A 0.0(11) . . . . ?
C15A C22A C23A C24A -179.5(6) . . . . ?
C22A C23A C24A C25A 0.7(11) . . . . ?
C23A C24A C25A C26A -0.8(12) . . . . ?
C24A C25A C26A C27A 0.0(12) . . . . ?
C25A C26A C27A C22A 0.7(11) . . . . ?
C23A C22A C27A C26A -0.7(11) . . . . ?
C15A C22A C27A C26A 178.8(7) . . . . ?
